data_7712825
loop_
_publ_author_name
'Tatarin, Sergei V.'
'Smirnov, Daniil E.'
'Taydakov, Ilya V.'
'Metlin, Mikhail T.'
'Emets, Victor'
'Bezzubov, Stanislav'

_publ_section_title
;
 Tailoring the \p-system of benzimidazole ligands towards stable
 light-harvesting cyclometalated iridium(III) complexes
;
_journal_name_full 'Dalton Transactions'
_journal_paper_doi 10.1039/D3DT00200D
_journal_year 2023
_chemical_formula_moiety 'C108 H68 Cl2 Ir2 N8'
_chemical_formula_sum 'C108 H68 Cl2 Ir2 N8'
_chemical_formula_weight 1933.00
_space_group_crystal_system monoclinic
_space_group_IT_number 14
_space_group_name_Hall '-P 2ybc'
_space_group_name_H-M_alt 'P 1 21/c 1'
_atom_sites_solution_hydrogens geom
_atom_sites_solution_primary dual
_audit_creation_date 2022-01-19
_audit_creation_method
;
Olex2 1.3
(compiled Nov 21 2019 18:26:39 for OlexSys, GUI svn.r6003)
;
_audit_update_record
;
2022-01-19 deposited with the CCDC.	2023-04-19 downloaded from the CCDC.
;
_cell_angle_alpha 90
_cell_angle_beta 110.7000(10)
_cell_angle_gamma 90
_cell_formula_units_Z 4
_cell_length_a 22.7610(10)
_cell_length_b 18.6141(8)
_cell_length_c 25.9710(11)
_cell_measurement_reflns_used 9462
_cell_measurement_temperature 150.0
_cell_measurement_theta_max 26.36
_cell_measurement_theta_min 2.20
_cell_volume 10292.9(8)
_computing_cell_refinement 'APEX3 v.2017.3_0 (Bruker AXS, 2017)'
_computing_data_collection 'APEX3 v.2017.3_0 (Bruker AXS, 2017)'
_computing_data_reduction 'SAINT v8.38A (Bruker AXS, 2016)'
_computing_molecular_graphics 'Olex2 1.3 (Dolomanov et al., 2009)'
_computing_publication_material 'Olex2 1.3 (Dolomanov et al., 2009)'
_computing_structure_refinement 'SHELXL 2018/3 (Sheldrick, 2015)'
_computing_structure_solution 'SHELXT 2018/2 (Sheldrick, 2018)'
_diffrn_ambient_temperature 150.0
_diffrn_detector 'Bruker PHOTON II'
_diffrn_detector_area_resol_mean 10.4
_diffrn_detector_type 'CMOS sensor'
_diffrn_measured_fraction_theta_full 0.993
_diffrn_measured_fraction_theta_max 0.993
_diffrn_measurement_device '3-circle diffractometer'
_diffrn_measurement_device_type 'Bruker D8 Venture'
_diffrn_measurement_method \w-scan
_diffrn_radiation_monochromator 'focusing mirrors'
_diffrn_radiation_probe x-ray
_diffrn_radiation_type MoK\a
_diffrn_radiation_wavelength 0.71073
_diffrn_reflns_av_R_equivalents 0.0411
_diffrn_reflns_av_unetI/netI 0.0559
_diffrn_reflns_Laue_measured_fraction_full 0.993
_diffrn_reflns_Laue_measured_fraction_max 0.993
_diffrn_reflns_limit_h_max 24
_diffrn_reflns_limit_h_min -27
_diffrn_reflns_limit_k_max 19
_diffrn_reflns_limit_k_min -22
_diffrn_reflns_limit_l_max 31
_diffrn_reflns_limit_l_min -31
_diffrn_reflns_number 53307
_diffrn_reflns_point_group_measured_fraction_full 0.993
_diffrn_reflns_point_group_measured_fraction_max 0.993
_diffrn_reflns_theta_full 25.242
_diffrn_reflns_theta_max 25.649
_diffrn_reflns_theta_min 1.839
_diffrn_source 'microfocus sealed X-ray tube'
_diffrn_source_current 1.4
_diffrn_source_power 0.07
_diffrn_source_type 'Incoatec I\mS microsource'
_diffrn_source_voltage 50.0
_diffrn_standards_number 0
_exptl_absorpt_coefficient_mu 2.681
_exptl_absorpt_correction_T_max 0.7454
_exptl_absorpt_correction_T_min 0.5923
_exptl_absorpt_correction_type multi-scan
_exptl_absorpt_process_details
;
SADABS-2016/2 (Bruker,2016/2) was used for absorption correction.
wR2(int) was 0.0785 before and 0.0452 after correction.
The Ratio of minimum to maximum transmission is 0.7946.
The \l/2 correction factor is Not present.
;
_exptl_crystal_colour orange
_exptl_crystal_colour_primary orange
_exptl_crystal_density_diffrn 1.247
_exptl_crystal_description plate
_exptl_crystal_F_000 3840
_exptl_crystal_preparation Luminescent
_exptl_crystal_recrystallization_method 'Re-crystallisation from solvent: CH3CN'
_exptl_crystal_size_max 0.22
_exptl_crystal_size_mid 0.2
_exptl_crystal_size_min 0.04
_refine_diff_density_max 0.797
_refine_diff_density_min -0.919
_refine_diff_density_rms 0.100
_refine_ls_extinction_method none
_refine_ls_goodness_of_fit_ref 1.043
_refine_ls_hydrogen_treatment constr
_refine_ls_matrix_type full
_refine_ls_number_parameters 1057
_refine_ls_number_reflns 19333
_refine_ls_number_restraints 317
_refine_ls_restrained_S_all 1.040
_refine_ls_R_factor_all 0.0549
_refine_ls_R_factor_gt 0.0363
_refine_ls_shift/su_max 0.003
_refine_ls_shift/su_mean 0.000
_refine_ls_structure_factor_coef Fsqd
_refine_ls_weighting_details 'w=1/[\s^2^(Fo^2^)+(0.0455P)^2^] where P=(Fo^2^+2Fc^2^)/3'
_refine_ls_weighting_scheme calc
_refine_ls_wR_factor_gt 0.0856
_refine_ls_wR_factor_ref 0.0924
_reflns_Friedel_coverage 0.000
_reflns_number_gt 14631
_reflns_number_total 19333
_reflns_threshold_expression 'I > 2\s(I)'
_cod_data_source_file d3dt00200d2.cif
_cod_data_source_block st229
_cod_depositor_comments
;
The following automatic conversions were performed:

data item '_diffrn_radiation_probe' value 'X-ray' was changed to
'x-ray' in accordance with the
/home/data/users/saulius/crontab/automatic-downloads/rss-feeds/RSC/lib/dictionaries/cif_core.dic
dictionary named 'cif_core.dic' version 2.4.2 last updated on
2011-04-26.

Automatic conversion script
Id: cif_fix_values 8170 2020-07-09 18:12:32Z antanas 
;
_cod_database_code 7712825
_shelx_shelxl_version_number 2018/3
_shelx_space_group_comment
;
The symmetry employed for this shelxl refinement is uniquely defined
by the following loop, which should always be used as a source of
symmetry information in preference to the above space-group names.
They are only intended as comments.
;
_shelx_estimated_absorpt_t_max 0.900
_shelx_estimated_absorpt_t_min 0.590
_computing.bruker_data_scaling 'SADABS V2012/1 (Bruker AXS Inc.)'

_olex2_refinement_description
;
1. Fixed Uiso
 At 1.2 times of:
  All C(H) groups
2. Restrained distances
 N2-C0 \\sim N2-C16
 with sigma of 0.02
 N01N-C1I \\sim N01N-C69
 with sigma of 0.02
 N01N-C1F \\sim N01N-C66
 with sigma of 0.02
 N009-C1A \\sim N009-C61
 with sigma of 0.02
 N00A-C1M \\sim N00A-C55
 with sigma of 0.02
3. Uiso/Uaniso restraints and constraints
C73 \\sim C74 \\sim C75 \\sim C76 \\sim C77 \\sim C17 \\sim C21 \\sim C18 \\sim
C20 \\sim C19: within 2A with sigma of 0.05 and sigma for terminal atoms of 0.1
within 2A
C61 \\sim C66 \\sim C62 \\sim C63 \\sim C64 \\sim C65 \\sim C1A \\sim C1B \\sim
C1C \\sim C1D \\sim C1E \\sim C1F: within 2A with sigma of 0.05 and sigma for
terminal atoms of 0.1 within 2A
Uanis(C72) \\sim Ueq: with sigma of 0.01 and sigma for terminal atoms of 0.02
Uanis(C0) = Uanis(C16)
Uanis(C66) = Uanis(C1F) = Uanis(C61) = Uanis(C1A)
Uanis(C61) = Uanis(C62) = Uanis(C64)
Uanis(C1G) = Uanis(C1I) = Uanis(C1K) = Uanis(C1L) = Uanis(C1J) = Uanis(C1H)
Uanis(C55) = Uanis(C1N) = Uanis(C1Q) = Uanis(C1R) = Uanis(C1P) = Uanis(C57) =
Uanis(C56) = Uanis(C59) = Uanis(C60) = Uanis(C58) = Uanis(C1O) = Uanis(C1M)
Uanis(C73) = Uanis(C75) = Uanis(C77)
4. Others
 Fixed Sof: C55(0.75) C1N(0.75) H1N(0.75) C1Q(0.75) H1Q(0.75) C1R(0.75)
 H1R(0.75) C1P(0.75) H1P(0.75) C57(0.75) H57(0.75) C56(0.25) H56(0.25)
 C59(0.25) H59(0.25) C60(0.25) H60(0.25) C58(0.25) H58(0.25) C1O(0.25)
 H1O(0.25) C1M(0.25) C0(0.5) C73(0.5) H73(0.5) C75(0.5) H75(0.5) C77(0.5)
 H77(0.5) C76(0.5) H76(0.5) C74(0.5) H74(0.5) C67(0.5) H67(0.5) C69(0.5)
 C71(0.5) H71(0.5) C72(0.5) H72(0.5) C70(0.5) H70(0.5) C68(0.5) H68(0.5)
 C61(0.5) C62(0.5) H62(0.5) C64(0.5) H64(0.5) C65(0.5) H65(0.5) C63(0.5)
 H63(0.5) C66(0.5) C16(0.5) C17(0.5) H17(0.5) C18(0.5) H18(0.5) C19(0.5)
 H19(0.5) C20(0.5) H20(0.5) C21(0.5) H21(0.5) C1A(0.5) C1B(0.5) H1B(0.5)
 C1D(0.5) H1D(0.5) C1E(0.5) H1E(0.5) C1C(0.5) H1C(0.5) C1F(0.5) C1G(0.5)
 H1G(0.5) C1I(0.5) C1K(0.5) H1K(0.5) C1L(0.5) H1L(0.5) C1J(0.5) H1J(0.5)
 C1H(0.5) H1H(0.5)
5.a Aromatic/amide H refined with riding coordinates:
 C50(H50), C51(H51), C53(H53), C3(H3), C2(H2), C00S(H00S), C00Z(H00Z),
 C52(H52), C39(H39), C015(H015), C31(H31), C48(H48), C26(H26), C29(H29),
 C44(H44), C30(H30), C4(H4), C25(H25), C37(H37), C01P(H01P), C34(H34), C35(H35),
  C12(H12), C7(H7), C01V(H01V), C1N(H1N), C1Q(H1Q), C1R(H1R), C1P(H1P),
 C57(H57), C01Y(H01Y), C020(H020), C45(H45), C023(H023), C47(H47), C56(H56),
 C59(H59), C60(H60), C58(H58), C1O(H1O), C36(H36), C24(H24), C46(H46),
 C02A(H02A), C73(H73), C75(H75), C77(H77), C76(H76), C74(H74), C02E(H02E),
 C23(H23), C02G(H02G), C67(H67), C71(H71), C72(H72), C70(H70), C68(H68),
 C02J(H02J), C62(H62), C64(H64), C65(H65), C63(H63), C02P(H02P), C02Q(H02Q),
 C8(H8), C02U(H02U), C02W(H02W), C10(H10), C9(H9), C030(H030), C036(H036),
 C03B(H03B), C03G(H03G), C17(H17), C18(H18), C19(H19), C20(H20), C21(H21),
 C1B(H1B), C1D(H1D), C1E(H1E), C1C(H1C), C1G(H1G), C1K(H1K), C1L(H1L), C1J(H1J),
  C1H(H1H)
5.b Fitted hexagon refined as free rotating group:
 C55(C1N,C1Q,C1R,C1P,C57), C56(C59,C60,C58,C1O,C1M), C0(C73,C75,C77,C76,C74),
 C67(C69,C71,C72,C70,C68), C61(C62,C64,C65,C63,C66), C16(C17,C18,C19,C20,C21),
 C1A(C1B,C1D,C1E,C1C,C1F), C1G(C1I,C1K,C1L,C1J,C1H)
;
_smtbx_masks_void_probe_radius 1.2
_smtbx_masks_void_truncation_radius 1.2
_olex2_submission_special_instructions 'No special instructions were received'

loop_
_space_group_symop_operation_xyz
'x, y, z'
'-x, y+1/2, -z+1/2'
'-x, -y, -z'
'x, -y-1/2, z-1/2'

loop_
_atom_site_label
_atom_site_type_symbol
_atom_site_fract_x
_atom_site_fract_y
_atom_site_fract_z
_atom_site_U_iso_or_equiv
_atom_site_adp_type
_atom_site_occupancy
_atom_site_site_symmetry_order
_atom_site_calc_flag
_atom_site_refinement_flags_posn
_atom_site_refinement_flags_adp
_atom_site_refinement_flags_occupancy
_atom_site_disorder_assembly
_atom_site_disorder_group
Ir1 Ir 0.64517(2) 0.36487(2) 0.39218(2) 0.02323(5) Uani 1 1 d . . . . .
Ir2 Ir 0.80062(2) 0.46444(2) 0.44745(2) 0.02957(6) Uani 1 1 d . . . . .
Cl1 Cl 0.73749(5) 0.37674(6) 0.47998(4) 0.0290(2) Uani 1 1 d . . . . .
Cl2 Cl 0.70988(5) 0.44935(6) 0.36000(4) 0.0264(2) Uani 1 1 d . . . . .
N3 N 0.60282(15) 0.45166(18) 0.41094(13) 0.0231(8) Uani 1 1 d . . . . .
N1 N 0.68898(16) 0.27535(19) 0.37743(15) 0.0288(9) Uani 1 1 d . . . . .
N4 N 0.54552(15) 0.55110(18) 0.39793(13) 0.0239(8) Uani 1 1 d . . . . .
N008 N 0.75715(17) 0.5442(2) 0.47405(15) 0.0320(9) Uani 1 1 d . . . . .
N009 N 0.84492(17) 0.3844(2) 0.42212(17) 0.0378(10) Uani 1 1 d D . . . .
N00A N 0.73277(18) 0.6119(2) 0.53418(16) 0.0366(10) Uani 1 1 d D . . . .
C42 C 0.57053(18) 0.4994(2) 0.37391(17) 0.0240(10) Uani 1 1 d . . . . .
N2 N 0.72804(19) 0.1648(2) 0.39045(18) 0.0429(11) Uani 1 1 d D . . . .
C54 C 0.60006(18) 0.4721(2) 0.46189(17) 0.0241(10) Uani 1 1 d . . . . .
C49 C 0.56458(19) 0.5342(2) 0.45415(17) 0.0248(10) Uani 1 1 d . . . . .
C28 C 0.57872(19) 0.3629(2) 0.31662(17) 0.0242(9) Uani 1 1 d . . . . .
C50 C 0.5508(2) 0.5666(2) 0.49684(17) 0.0291(10) Uani 1 1 d . . . . .
H50 H 0.525657 0.608682 0.491153 0.035 Uiso 1 1 calc R U . . .
C51 C 0.5756(2) 0.5341(3) 0.54824(19) 0.0331(11) Uani 1 1 d . . . . .
H51 H 0.568486 0.555111 0.578847 0.040 Uiso 1 1 calc R U . . .
C00I C 0.8727(2) 0.4697(3) 0.5196(2) 0.0362(12) Uani 1 1 d . . . . .
C43 C 0.4927(2) 0.5973(2) 0.37263(17) 0.0282(10) Uani 1 1 d . . . . .
C00K C 0.7202(2) 0.6010(3) 0.4458(2) 0.0343(11) Uani 1 1 d . . . . .
C00L C 0.8426(2) 0.5361(2) 0.41389(19) 0.0338(11) Uani 1 1 d . . . . .
C00M C 0.7645(2) 0.5515(3) 0.52712(19) 0.0345(11) Uani 1 1 d . . . . .
C53 C 0.62303(19) 0.4389(3) 0.51312(17) 0.0292(10) Uani 1 1 d . . . . .
H53 H 0.646250 0.395353 0.518497 0.035 Uiso 1 1 calc R U . . .
C15 C 0.6982(2) 0.2179(2) 0.4091(2) 0.0343(11) Uani 1 1 d . . . . .
C3 C 0.4984(2) 0.2826(2) 0.44406(18) 0.0310(11) Uani 1 1 d . . . . .
H3 H 0.455611 0.293986 0.437103 0.037 Uiso 1 1 calc R U . . .
C13 C 0.61936(19) 0.2401(2) 0.45535(17) 0.0260(10) Uani 1 1 d . . . . .
C2 C 0.53072(19) 0.3181(2) 0.41522(17) 0.0264(10) Uani 1 1 d . . . . .
H2 H 0.510364 0.355575 0.390500 0.032 Uiso 1 1 calc R U . . .
C00S C 0.7017(2) 0.6214(3) 0.3904(2) 0.0397(12) Uani 1 1 d . . . . .
H00S H 0.711935 0.592796 0.364476 0.048 Uiso 1 1 calc R U . . .
C41 C 0.56026(18) 0.4971(2) 0.31464(17) 0.0253(10) Uani 1 1 d . . . . .
C00U C 0.8626(2) 0.4775(3) 0.57017(19) 0.0359(12) Uani 1 1 d . . . . .
C32 C 0.52775(19) 0.4272(2) 0.22919(17) 0.0271(10) Uani 1 1 d . . . . .
C40 C 0.55614(19) 0.4280(2) 0.28729(17) 0.0261(10) Uani 1 1 d . . . . .
C00X C 0.7044(2) 0.6433(3) 0.4830(2) 0.0369(12) Uani 1 1 d . . . . .
C00Y C 0.8040(2) 0.5068(3) 0.57238(19) 0.0359(12) Uani 1 1 d . . . . .
C00Z C 0.6715(2) 0.7068(3) 0.4676(2) 0.0497(14) Uani 1 1 d . . . . .
H00Z H 0.662124 0.736181 0.493651 0.060 Uiso 1 1 calc R U . . .
C52 C 0.6108(2) 0.4715(2) 0.55552(18) 0.0309(11) Uani 1 1 d . . . . .
H52 H 0.626869 0.450602 0.591147 0.037 Uiso 1 1 calc R U . . .
C27 C 0.71432(19) 0.2615(2) 0.33679(18) 0.0275(10) Uani 1 1 d . . . . .
C39 C 0.54814(19) 0.5593(2) 0.28549(17) 0.0279(10) Uani 1 1 d . . . . .
H39 H 0.552907 0.603488 0.304812 0.034 Uiso 1 1 calc R U . . .
C5 C 0.5891(2) 0.2100(2) 0.48971(18) 0.0284(10) Uani 1 1 d . . . . .
C014 C 0.8510(2) 0.5231(3) 0.3640(2) 0.0340(11) Uani 1 1 d . . . . .
C015 C 0.8560(2) 0.6060(3) 0.4362(2) 0.0449(13) Uani 1 1 d . . . . .
H015 H 0.855193 0.614991 0.471905 0.054 Uiso 1 1 calc R U . . .
C31 C 0.5129(2) 0.3607(2) 0.20191(18) 0.0326(11) Uani 1 1 d . . . . .
H31 H 0.493736 0.359245 0.162954 0.039 Uiso 1 1 calc R U . . .
C48 C 0.4947(3) 0.6674(3) 0.3913(2) 0.0416(13) Uani 1 1 d . . . . .
H48 H 0.531719 0.685686 0.418397 0.050 Uiso 1 1 calc R U . . .
C26 C 0.71792(19) 0.3021(3) 0.29366(17) 0.0296(10) Uani 1 1 d . . . . .
H26 H 0.701221 0.349382 0.287124 0.036 Uiso 1 1 calc R U . . .
C019 C 0.8617(2) 0.3904(3) 0.3785(2) 0.0374(12) Uani 1 1 d . . . . .
C1 C 0.59259(19) 0.3000(2) 0.42177(17) 0.0286(10) Uani 1 1 d . . . . .
C29 C 0.56007(19) 0.2990(2) 0.28764(18) 0.0278(10) Uani 1 1 d . . . . .
H29 H 0.571028 0.254770 0.306864 0.033 Uiso 1 1 calc R U . . .
C14 C 0.6780(2) 0.2085(2) 0.45624(19) 0.0310(11) Uani 1 1 d . . . . .
C44 C 0.4393(2) 0.5700(3) 0.33235(18) 0.0393(12) Uani 1 1 d . . . . .
H44 H 0.438038 0.521787 0.320113 0.047 Uiso 1 1 calc R U . . .
C22 C 0.7387(2) 0.1911(3) 0.3454(2) 0.0371(12) Uani 1 1 d . . . . .
C01F C 0.8605(2) 0.5818(3) 0.3315(2) 0.0385(12) Uani 1 1 d . . . . .
C33 C 0.5164(2) 0.4952(3) 0.19853(18) 0.0307(11) Uani 1 1 d . . . . .
C38 C 0.5288(2) 0.5607(2) 0.22774(18) 0.0299(10) Uani 1 1 d . . . . .
C30 C 0.5260(2) 0.2979(3) 0.23160(18) 0.0339(11) Uani 1 1 d . . . . .
H30 H 0.511640 0.253402 0.213622 0.041 Uiso 1 1 calc R U . . .
C6 C 0.6232(2) 0.1587(2) 0.53275(19) 0.0334(11) Uani 1 1 d . . . . .
C4 C 0.5278(2) 0.2312(2) 0.48260(18) 0.0308(11) Uani 1 1 d . . . . .
H4 H 0.506408 0.210025 0.504313 0.037 Uiso 1 1 calc R U . . .
C01L C 0.8512(2) 0.4524(3) 0.3426(2) 0.0342(11) Uani 1 1 d . . . . .
C25 C 0.7466(2) 0.2716(3) 0.2604(2) 0.0379(12) Uani 1 1 d . . . . .
H25 H 0.750220 0.298718 0.230656 0.045 Uiso 1 1 calc R U . . .
N01N N 0.8938(2) 0.3297(2) 0.3730(2) 0.0599(14) Uani 1 1 d D . . . .
C37 C 0.5197(2) 0.6257(3) 0.19870(19) 0.0379(12) Uani 1 1 d . . . . .
H37 H 0.527874 0.669787 0.218460 0.045 Uiso 1 1 calc R U . . .
C01P C 0.6680(2) 0.6848(3) 0.3747(2) 0.0412(12) Uani 1 1 d . . . . .
H01P H 0.655209 0.700183 0.337483 0.049 Uiso 1 1 calc R U . . .
C34 C 0.4956(2) 0.4984(3) 0.14053(19) 0.0419(13) Uani 1 1 d . . . . .
H34 H 0.486671 0.455089 0.119822 0.050 Uiso 1 1 calc R U . . .
C35 C 0.4880(3) 0.5626(3) 0.1138(2) 0.0502(15) Uani 1 1 d . . . . .
H35 H 0.474848 0.563322 0.074758 0.060 Uiso 1 1 calc R U . . .
C12 C 0.7102(2) 0.1628(3) 0.4981(2) 0.0372(12) Uani 1 1 d . . . . .
H12 H 0.750151 0.145356 0.499998 0.045 Uiso 1 1 calc R U . . .
C7 C 0.5983(2) 0.1294(3) 0.5704(2) 0.0430(13) Uani 1 1 d . . . . .
H7 H 0.555489 0.137841 0.565550 0.052 Uiso 1 1 calc R U . . .
C01V C 0.7916(2) 0.5039(3) 0.6199(2) 0.0447(13) Uani 1 1 d . . . . .
H01V H 0.751706 0.519744 0.619466 0.054 Uiso 1 1 calc R U . . .
C01W C 0.8967(3) 0.4579(3) 0.6713(2) 0.0460(14) Uani 1 1 d . . . . .
C55 C 0.7400(3) 0.6505(5) 0.5829(3) 0.0526(8) Uani 0.75 1 d DG . P A 1
C1N C 0.6893(2) 0.6727(5) 0.5970(3) 0.0526(8) Uani 0.75 1 d G . P A 1
H1N H 0.647898 0.658465 0.575110 0.063 Uiso 0.75 1 calc R U P A 1
C1Q C 0.6992(2) 0.7157(4) 0.6430(3) 0.0526(8) Uani 0.75 1 d G . P A 1
H1Q H 0.664587 0.730896 0.652639 0.063 Uiso 0.75 1 calc R U P A 1
C1R C 0.7598(2) 0.7365(3) 0.67503(19) 0.0526(8) Uani 0.75 1 d G . P A 1
H1R H 0.766579 0.765934 0.706504 0.063 Uiso 0.75 1 calc R U P A 1
C1P C 0.81048(19) 0.7143(3) 0.6610(2) 0.0526(8) Uani 0.75 1 d G . P A 1
H1P H 0.851883 0.728540 0.682840 0.063 Uiso 0.75 1 calc R U P A 1
C57 C 0.8006(3) 0.6713(4) 0.6149(2) 0.0526(8) Uani 0.75 1 d G . P A 1
H57 H 0.835195 0.656108 0.605311 0.063 Uiso 0.75 1 calc R U P A 1
C01Y C 0.6527(2) 0.7259(3) 0.4126(2) 0.0520(15) Uani 1 1 d . . . . .
H01Y H 0.628709 0.768407 0.400513 0.062 Uiso 1 1 calc R U . . .
C01Z C 0.8364(3) 0.4779(3) 0.6707(2) 0.0472(14) Uani 1 1 d . . . . .
C020 C 0.9340(2) 0.4557(3) 0.5226(2) 0.0452(14) Uani 1 1 d . . . . .
H020 H 0.943249 0.455019 0.489680 0.054 Uiso 1 1 calc R U . . .
C45 C 0.3876(2) 0.6149(4) 0.3104(2) 0.0508(15) Uani 1 1 d . . . . .
H45 H 0.350910 0.597821 0.282213 0.061 Uiso 1 1 calc R U . . .
C022 C 0.9106(2) 0.4588(3) 0.6206(2) 0.0424(13) Uani 1 1 d . . . . .
C023 C 0.9819(2) 0.4427(3) 0.5724(2) 0.0500(15) Uani 1 1 d . . . . .
H023 H 1.023307 0.434525 0.573023 0.060 Uiso 1 1 calc R U . . .
C47 C 0.4424(3) 0.7101(3) 0.3699(2) 0.0594(17) Uani 1 1 d . . . . .
H47 H 0.442650 0.757732 0.383102 0.071 Uiso 1 1 calc R U . . .
C11 C 0.6856(2) 0.1407(2) 0.5387(2) 0.0375(12) Uani 1 1 d . . . . .
C56 C 0.6893(8) 0.6666(16) 0.5928(8) 0.0526(8) Uani 0.25 1 d G . P A 2
H56 H 0.650543 0.657513 0.563864 0.063 Uiso 0.25 1 calc R U P A 2
C59 C 0.6896(6) 0.6952(11) 0.6424(8) 0.0526(8) Uani 0.25 1 d G . P A 2
H59 H 0.651052 0.705614 0.647264 0.063 Uiso 0.25 1 calc R U P A 2
C60 C 0.7463(7) 0.7084(9) 0.6847(5) 0.0526(8) Uani 0.25 1 d G . P A 2
H60 H 0.746473 0.727955 0.718562 0.063 Uiso 0.25 1 calc R U P A 2
C58 C 0.8026(6) 0.6931(10) 0.6775(6) 0.0526(8) Uani 0.25 1 d G . P A 2
H58 H 0.841384 0.702194 0.706460 0.063 Uiso 0.25 1 calc R U P A 2
C1O C 0.8023(8) 0.6646(13) 0.6280(7) 0.0526(8) Uani 0.25 1 d G . P A 2
H1O H 0.840877 0.654093 0.623060 0.063 Uiso 0.25 1 calc R U P A 2
C1M C 0.7457(10) 0.6513(17) 0.5856(7) 0.0526(8) Uani 0.25 1 d DG . P A 2
C36 C 0.4993(3) 0.6269(3) 0.1427(2) 0.0467(14) Uani 1 1 d . . . . .
H36 H 0.492895 0.671405 0.123542 0.056 Uiso 1 1 calc R U . . .
C24 C 0.7710(2) 0.2008(3) 0.2693(2) 0.0452(13) Uani 1 1 d . . . . .
H24 H 0.791552 0.182022 0.246091 0.054 Uiso 1 1 calc R U . . .
C46 C 0.3897(3) 0.6840(4) 0.3295(3) 0.064(2) Uani 1 1 d . . . . .
H46 H 0.354112 0.714316 0.314513 0.076 Uiso 1 1 calc R U . . .
C02A C 0.8704(3) 0.6619(3) 0.4073(3) 0.0619(17) Uani 1 1 d . . . . .
H02A H 0.880398 0.708016 0.423774 0.074 Uiso 1 1 calc R U . . .
C02C C 0.8612(2) 0.5695(3) 0.2769(2) 0.0468(14) Uani 1 1 d . . . . .
C0 C 0.7257(9) 0.0870(5) 0.3965(11) 0.055(3) Uani 0.5 1 d DG . P B 2
C73 C 0.6669(7) 0.0547(7) 0.3795(10) 0.069(3) Uani 0.5 1 d G U P B 2
H73 H 0.630330 0.082257 0.361297 0.083 Uiso 0.5 1 calc R U P B 2
C75 C 0.6616(5) -0.0181(7) 0.3892(8) 0.069(3) Uani 0.5 1 d G U P B 2
H75 H 0.621404 -0.040189 0.377573 0.083 Uiso 0.5 1 calc R U P B 2
C77 C 0.7151(5) -0.0585(5) 0.4159(7) 0.069(3) Uani 0.5 1 d G U P B 2
H77 H 0.711494 -0.108165 0.422490 0.083 Uiso 0.5 1 calc R U P B 2
C76 C 0.7739(5) -0.0261(6) 0.4329(9) 0.091(7) Uani 0.5 1 d G U P B 2
H76 H 0.810513 -0.053695 0.451132 0.109 Uiso 0.5 1 calc R U P B 2
C74 C 0.7792(7) 0.0466(7) 0.4232(11) 0.076(7) Uani 0.5 1 d G U P B 2
H74 H 0.819441 0.068751 0.434856 0.091 Uiso 0.5 1 calc R U P B 2
C02E C 0.8498(2) 0.4410(3) 0.2897(2) 0.0439(13) Uani 1 1 d . . . . .
H02E H 0.846701 0.393192 0.276182 0.053 Uiso 1 1 calc R U . . .
C23 C 0.7654(3) 0.1587(3) 0.3108(2) 0.0494(14) Uani 1 1 d . . . . .
H23 H 0.779024 0.110165 0.315531 0.059 Uiso 1 1 calc R U . . .
C02G C 0.8701(3) 0.6506(3) 0.3554(3) 0.0561(16) Uani 1 1 d . . . . .
H02G H 0.876627 0.690083 0.334926 0.067 Uiso 1 1 calc R U . . .
C67 C 0.9863(7) 0.3725(9) 0.3511(8) 0.042(4) Uani 0.5 1 d G . P C 2
H67 H 0.989979 0.415156 0.372142 0.050 Uiso 0.5 1 calc R U P C 2
C69 C 0.9399(6) 0.3225(9) 0.3484(6) 0.046(4) Uani 0.5 1 d DG . P C 2
C71 C 0.9345(5) 0.2601(8) 0.3176(5) 0.062(5) Uani 0.5 1 d G . P C 2
H71 H 0.902839 0.225967 0.315752 0.075 Uiso 0.5 1 calc R U P C 2
C72 C 0.9755(6) 0.2478(8) 0.2896(5) 0.067(5) Uani 0.5 1 d G U P C 2
H72 H 0.971801 0.205141 0.268567 0.080 Uiso 0.5 1 calc R U P C 2
C70 C 1.0219(7) 0.2978(9) 0.2923(6) 0.079(6) Uani 0.5 1 d G . P C 2
H70 H 1.049852 0.289322 0.273169 0.095 Uiso 0.5 1 calc R U P C 2
C68 C 1.0273(7) 0.3602(9) 0.3231(8) 0.075(6) Uani 0.5 1 d G . P C 2
H68 H 1.058942 0.394330 0.324957 0.090 Uiso 0.5 1 calc R U P C 2
C02J C 0.9706(2) 0.4413(3) 0.6205(2) 0.0523(15) Uani 1 1 d . . . . .
H02J H 1.003130 0.428621 0.653850 0.063 Uiso 1 1 calc R U . . .
C02M C 0.8529(2) 0.4972(3) 0.2553(2) 0.0462(14) Uani 1 1 d . . . . .
C61 C 0.8616(6) 0.3124(4) 0.4389(6) 0.061(2) Uani 0.5 1 d DG U P C 2
C62 C 0.8568(5) 0.2752(5) 0.4836(5) 0.061(2) Uani 0.5 1 d G U P C 2
H62 H 0.838072 0.297571 0.506894 0.073 Uiso 0.5 1 calc R U P C 2
C64 C 0.8795(4) 0.2054(5) 0.4944(4) 0.061(2) Uani 0.5 1 d G U P C 2
H64 H 0.876184 0.179986 0.524970 0.073 Uiso 0.5 1 calc R U P C 2
C65 C 0.9069(4) 0.1727(4) 0.4603(4) 0.071(4) Uani 0.5 1 d G U P C 2
H65 H 0.922402 0.124956 0.467686 0.085 Uiso 0.5 1 calc R U P C 2
C63 C 0.9117(4) 0.2099(6) 0.4156(4) 0.075(5) Uani 0.5 1 d G U P C 2
H63 H 0.930508 0.187509 0.392327 0.089 Uiso 0.5 1 calc R U P C 2
C66 C 0.8891(6) 0.2797(6) 0.4048(4) 0.061(2) Uani 0.5 1 d DG U P C 2
C02P C 0.8219(3) 0.4788(3) 0.7194(2) 0.0557(16) Uani 1 1 d . . . . .
H02P H 0.781139 0.492466 0.718068 0.067 Uiso 1 1 calc R U . . .
C02Q C 0.9418(3) 0.4390(3) 0.7232(2) 0.0597(17) Uani 1 1 d . . . . .
H02Q H 0.983063 0.426236 0.725457 0.072 Uiso 1 1 calc R U . . .
C8 C 0.6345(3) 0.0891(3) 0.6138(2) 0.0594(17) Uani 1 1 d . . . . .
H8 H 0.616940 0.071247 0.639466 0.071 Uiso 1 1 calc R U . . .
C02U C 0.8674(3) 0.4597(3) 0.7687(2) 0.0641(19) Uani 1 1 d . . . . .
H02U H 0.858335 0.460697 0.801712 0.077 Uiso 1 1 calc R U . . .
C02W C 0.9273(4) 0.4388(4) 0.7701(3) 0.073(2) Uani 1 1 d . . . . .
H02W H 0.958039 0.424317 0.804022 0.088 Uiso 1 1 calc R U . . .
C10 C 0.7209(3) 0.0978(3) 0.5836(2) 0.0548(16) Uani 1 1 d . . . . .
H10 H 0.762870 0.085416 0.587773 0.066 Uiso 1 1 calc R U . . .
C9 C 0.6966(3) 0.0735(3) 0.6211(3) 0.0632(18) Uani 1 1 d . . . . .
H9 H 0.721718 0.046341 0.652030 0.076 Uiso 1 1 calc R U . . .
C030 C 0.8695(3) 0.6251(4) 0.2432(3) 0.0678(18) Uani 1 1 d . . . . .
H030 H 0.875926 0.673039 0.256443 0.081 Uiso 1 1 calc R U . . .
C036 C 0.8517(3) 0.4869(4) 0.2019(3) 0.074(2) Uani 1 1 d . . . . .
H036 H 0.844866 0.439612 0.187304 0.088 Uiso 1 1 calc R U . . .
C03B C 0.8681(4) 0.6093(5) 0.1899(3) 0.098(3) Uani 1 1 d . . . . .
H03B H 0.873107 0.647282 0.167417 0.117 Uiso 1 1 calc R U . . .
C03G C 0.8598(4) 0.5405(5) 0.1694(3) 0.102(3) Uani 1 1 d . . . . .
H03G H 0.859729 0.530611 0.133497 0.123 Uiso 1 1 calc R U . . .
C16 C 0.7306(10) 0.0905(5) 0.4073(11) 0.055(3) Uani 0.5 1 d DG . P B 1
C17 C 0.6781(7) 0.0462(7) 0.3908(8) 0.061(4) Uani 0.5 1 d G U P B 1
H17 H 0.637846 0.065599 0.370870 0.074 Uiso 0.5 1 calc R U P B 1
C18 C 0.6845(6) -0.0266(7) 0.4034(7) 0.078(5) Uani 0.5 1 d G U P B 1
H18 H 0.648584 -0.056976 0.392152 0.093 Uiso 0.5 1 calc R U P B 1
C19 C 0.7434(7) -0.0551(5) 0.4325(7) 0.092(6) Uani 0.5 1 d G U P B 1
H19 H 0.747714 -0.104851 0.441188 0.111 Uiso 0.5 1 calc R U P B 1
C20 C 0.7959(6) -0.0107(8) 0.4490(8) 0.100(7) Uani 0.5 1 d G U P B 1
H20 H 0.836107 -0.030151 0.468943 0.120 Uiso 0.5 1 calc R U P B 1
C21 C 0.7895(8) 0.0621(8) 0.4364(11) 0.079(6) Uani 0.5 1 d G U P B 1
H21 H 0.825370 0.092424 0.447662 0.094 Uiso 0.5 1 calc R U P B 1
C1A C 0.8699(6) 0.3233(5) 0.4520(5) 0.061(2) Uani 0.5 1 d DG U P C 1
C1B C 0.8707(5) 0.2969(5) 0.5023(5) 0.065(4) Uani 0.5 1 d G U P C 1
H1B H 0.848543 0.321464 0.521850 0.078 Uiso 0.5 1 calc R U P C 1
C1D C 0.9039(5) 0.2346(5) 0.5240(4) 0.080(4) Uani 0.5 1 d G U P C 1
H1D H 0.904432 0.216592 0.558372 0.096 Uiso 0.5 1 calc R U P C 1
C1E C 0.9363(4) 0.1987(4) 0.4954(4) 0.096(5) Uani 0.5 1 d G U P C 1
H1E H 0.959002 0.156089 0.510192 0.115 Uiso 0.5 1 calc R U P C 1
C1C C 0.9355(5) 0.2250(5) 0.4450(4) 0.085(5) Uani 0.5 1 d G U P C 1
H1C H 0.957683 0.200457 0.425489 0.102 Uiso 0.5 1 calc R U P C 1
C1F C 0.9023(6) 0.2873(6) 0.4234(4) 0.061(2) Uani 0.5 1 d DG U P C 1
C1G C 0.9796(9) 0.3711(12) 0.3484(8) 0.059(3) Uani 0.5 1 d G . P C 1
H1G H 0.984583 0.407731 0.375051 0.071 Uiso 0.5 1 calc R U P C 1
C1I C 0.9307(8) 0.3220(13) 0.3375(7) 0.059(3) Uani 0.5 1 d DG . P C 1
C1K C 0.9234(6) 0.2684(10) 0.2985(6) 0.059(3) Uani 0.5 1 d G . P C 1
H1K H 0.889964 0.234871 0.291081 0.071 Uiso 0.5 1 calc R U P C 1
C1L C 0.9651(6) 0.2638(7) 0.2703(5) 0.059(3) Uani 0.5 1 d G . P C 1
H1L H 0.960112 0.227190 0.243671 0.071 Uiso 0.5 1 calc R U P C 1
C1J C 1.0140(6) 0.3129(8) 0.2812(6) 0.059(3) Uani 0.5 1 d G . P C 1
H1J H 1.042496 0.309779 0.261950 0.071 Uiso 0.5 1 calc R U P C 1
C1H C 1.0213(8) 0.3665(10) 0.3202(8) 0.059(3) Uani 0.5 1 d G . P C 1
H1H H 1.054733 0.400049 0.327640 0.071 Uiso 0.5 1 calc R U P C 1

loop_
_atom_site_aniso_label
_atom_site_aniso_U_11
_atom_site_aniso_U_22
_atom_site_aniso_U_33
_atom_site_aniso_U_23
_atom_site_aniso_U_13
_atom_site_aniso_U_12
Ir1 0.02277(9) 0.01863(9) 0.02703(9) 0.00101(7) 0.00722(7) 0.00166(7)
Ir2 0.02457(10) 0.02620(10) 0.03488(11) 0.00039(8) 0.00672(8) -0.00202(7)
Cl1 0.0241(5) 0.0293(6) 0.0302(6) 0.0040(5) 0.0053(5) -0.0003(4)
Cl2 0.0254(5) 0.0233(6) 0.0301(5) 0.0005(4) 0.0094(4) -0.0006(4)
N3 0.0216(17) 0.0189(19) 0.0250(18) -0.0011(15) 0.0037(15) 0.0003(15)
N1 0.0277(19) 0.018(2) 0.041(2) 0.0012(17) 0.0133(17) 0.0025(15)
N4 0.0249(18) 0.021(2) 0.0248(18) -0.0007(15) 0.0079(16) 0.0054(15)
N008 0.028(2) 0.028(2) 0.038(2) -0.0077(18) 0.0085(18) -0.0076(17)
N009 0.030(2) 0.027(2) 0.054(3) 0.008(2) 0.011(2) 0.0025(17)
N00A 0.038(2) 0.037(2) 0.038(2) -0.0083(19) 0.0164(19) -0.0046(19)
C42 0.020(2) 0.016(2) 0.032(2) -0.0040(19) 0.0044(19) 0.0006(18)
N2 0.050(3) 0.027(2) 0.066(3) 0.013(2) 0.039(2) 0.020(2)
C54 0.020(2) 0.026(2) 0.025(2) -0.0073(19) 0.0074(18) -0.0035(18)
C49 0.022(2) 0.023(2) 0.027(2) -0.0002(19) 0.0067(19) -0.0024(18)
C28 0.028(2) 0.023(2) 0.026(2) 0.0007(19) 0.0158(19) 0.0026(18)
C50 0.031(2) 0.026(2) 0.030(2) -0.008(2) 0.009(2) 0.000(2)
C51 0.030(2) 0.040(3) 0.030(2) -0.011(2) 0.011(2) -0.003(2)
C00I 0.035(3) 0.030(3) 0.042(3) 0.007(2) 0.012(2) -0.003(2)
C43 0.030(2) 0.029(3) 0.028(2) 0.005(2) 0.014(2) 0.009(2)
C00K 0.030(2) 0.026(3) 0.045(3) -0.006(2) 0.010(2) -0.005(2)
C00L 0.036(3) 0.026(3) 0.038(3) -0.003(2) 0.011(2) 0.001(2)
C00M 0.032(3) 0.037(3) 0.036(3) -0.006(2) 0.015(2) -0.012(2)
C53 0.023(2) 0.033(3) 0.029(2) 0.002(2) 0.0057(19) 0.000(2)
C15 0.031(2) 0.023(3) 0.050(3) 0.006(2) 0.015(2) 0.005(2)
C3 0.027(2) 0.031(3) 0.036(2) -0.009(2) 0.012(2) -0.004(2)
C13 0.022(2) 0.021(2) 0.032(2) -0.0044(19) 0.0061(19) -0.0032(18)
C2 0.029(2) 0.018(2) 0.029(2) -0.0035(18) 0.0048(19) 0.0003(18)
C00S 0.046(3) 0.032(3) 0.042(3) 0.004(2) 0.017(2) 0.000(2)
C41 0.020(2) 0.028(3) 0.028(2) 0.001(2) 0.0083(19) 0.0014(18)
C00U 0.031(3) 0.036(3) 0.037(3) -0.002(2) 0.007(2) -0.013(2)
C32 0.027(2) 0.029(3) 0.026(2) -0.002(2) 0.0109(19) 0.0034(19)
C40 0.023(2) 0.026(2) 0.029(2) 0.002(2) 0.0097(19) -0.0030(19)
C00X 0.038(3) 0.030(3) 0.046(3) -0.008(2) 0.019(2) -0.001(2)
C00Y 0.030(2) 0.037(3) 0.036(3) -0.002(2) 0.005(2) -0.012(2)
C00Z 0.053(3) 0.040(3) 0.052(3) -0.013(3) 0.015(3) 0.009(3)
C52 0.026(2) 0.040(3) 0.024(2) 0.003(2) 0.0060(19) -0.004(2)
C27 0.024(2) 0.023(2) 0.036(2) -0.001(2) 0.012(2) -0.0005(19)
C39 0.029(2) 0.025(2) 0.030(2) -0.001(2) 0.009(2) 0.0028(19)
C5 0.032(2) 0.020(2) 0.032(2) -0.0058(19) 0.010(2) -0.0033(19)
C014 0.022(2) 0.032(3) 0.044(3) -0.004(2) 0.006(2) -0.001(2)
C015 0.053(3) 0.035(3) 0.058(3) -0.008(3) 0.033(3) -0.007(3)
C31 0.035(3) 0.035(3) 0.026(2) -0.001(2) 0.007(2) 0.002(2)
C48 0.060(3) 0.032(3) 0.038(3) 0.007(2) 0.023(3) 0.017(3)
C26 0.028(2) 0.031(3) 0.029(2) -0.008(2) 0.009(2) -0.004(2)
C019 0.022(2) 0.028(3) 0.060(3) -0.010(2) 0.013(2) -0.001(2)
C1 0.028(2) 0.028(3) 0.027(2) -0.008(2) 0.0058(19) 0.005(2)
C29 0.030(2) 0.020(2) 0.036(2) 0.002(2) 0.014(2) 0.0004(19)
C14 0.032(2) 0.018(2) 0.044(3) 0.003(2) 0.016(2) 0.0034(19)
C44 0.037(3) 0.051(3) 0.032(3) 0.009(2) 0.014(2) 0.011(2)
C22 0.033(3) 0.030(3) 0.055(3) 0.003(2) 0.025(2) 0.006(2)
C01F 0.032(3) 0.034(3) 0.048(3) -0.002(2) 0.012(2) 0.006(2)
C33 0.027(2) 0.036(3) 0.029(2) 0.003(2) 0.009(2) 0.005(2)
C38 0.030(2) 0.030(3) 0.031(2) 0.005(2) 0.012(2) 0.005(2)
C30 0.036(3) 0.031(3) 0.034(3) -0.009(2) 0.012(2) -0.002(2)
C6 0.037(3) 0.022(2) 0.042(3) 0.000(2) 0.016(2) -0.002(2)
C4 0.039(3) 0.026(3) 0.031(2) 0.000(2) 0.017(2) -0.007(2)
C01L 0.021(2) 0.035(3) 0.046(3) -0.002(2) 0.011(2) -0.002(2)
C25 0.038(3) 0.039(3) 0.037(3) -0.002(2) 0.014(2) -0.010(2)
N01N 0.043(3) 0.032(3) 0.116(4) -0.013(3) 0.042(3) 0.004(2)
C37 0.045(3) 0.034(3) 0.035(3) 0.003(2) 0.015(2) 0.007(2)
C01P 0.051(3) 0.026(3) 0.048(3) -0.005(2) 0.018(3) 0.004(2)
C34 0.055(3) 0.040(3) 0.030(3) 0.002(2) 0.013(2) 0.011(3)
C35 0.068(4) 0.056(4) 0.026(3) 0.015(3) 0.017(3) 0.020(3)
C12 0.034(3) 0.030(3) 0.050(3) 0.008(2) 0.018(2) 0.004(2)
C7 0.044(3) 0.040(3) 0.048(3) 0.017(3) 0.019(3) 0.007(2)
C01V 0.043(3) 0.044(3) 0.044(3) -0.004(3) 0.012(3) -0.016(3)
C01W 0.047(3) 0.038(3) 0.048(3) 0.000(3) 0.011(3) -0.013(2)
C55 0.0405(14) 0.065(2) 0.0538(16) -0.0280(16) 0.0179(12) -0.0098(13)
C1N 0.0405(14) 0.065(2) 0.0538(16) -0.0280(16) 0.0179(12) -0.0098(13)
C1Q 0.0405(14) 0.065(2) 0.0538(16) -0.0280(16) 0.0179(12) -0.0098(13)
C1R 0.0405(14) 0.065(2) 0.0538(16) -0.0280(16) 0.0179(12) -0.0098(13)
C1P 0.0405(14) 0.065(2) 0.0538(16) -0.0280(16) 0.0179(12) -0.0098(13)
C57 0.0405(14) 0.065(2) 0.0538(16) -0.0280(16) 0.0179(12) -0.0098(13)
C01Y 0.052(3) 0.029(3) 0.073(4) 0.010(3) 0.019(3) 0.012(3)
C01Z 0.052(3) 0.041(3) 0.047(3) -0.003(3) 0.016(3) -0.026(3)
C020 0.029(3) 0.057(4) 0.048(3) 0.001(3) 0.011(2) -0.010(2)
C45 0.034(3) 0.078(5) 0.042(3) 0.023(3) 0.015(2) 0.014(3)
C022 0.040(3) 0.037(3) 0.041(3) -0.001(2) 0.004(2) -0.013(2)
C023 0.029(3) 0.060(4) 0.053(3) -0.001(3) 0.005(3) -0.005(3)
C47 0.089(5) 0.042(4) 0.066(4) 0.024(3) 0.050(4) 0.039(3)
C11 0.040(3) 0.024(3) 0.050(3) 0.012(2) 0.019(2) 0.005(2)
C56 0.0405(14) 0.065(2) 0.0538(16) -0.0280(16) 0.0179(12) -0.0098(13)
C59 0.0405(14) 0.065(2) 0.0538(16) -0.0280(16) 0.0179(12) -0.0098(13)
C60 0.0405(14) 0.065(2) 0.0538(16) -0.0280(16) 0.0179(12) -0.0098(13)
C58 0.0405(14) 0.065(2) 0.0538(16) -0.0280(16) 0.0179(12) -0.0098(13)
C1O 0.0405(14) 0.065(2) 0.0538(16) -0.0280(16) 0.0179(12) -0.0098(13)
C1M 0.0405(14) 0.065(2) 0.0538(16) -0.0280(16) 0.0179(12) -0.0098(13)
C36 0.064(4) 0.038(3) 0.039(3) 0.009(2) 0.019(3) 0.014(3)
C24 0.040(3) 0.047(3) 0.054(3) -0.014(3) 0.023(3) 0.002(3)
C46 0.053(4) 0.089(5) 0.057(4) 0.045(4) 0.031(3) 0.050(4)
C02A 0.085(5) 0.037(3) 0.079(4) -0.017(3) 0.048(4) -0.019(3)
C02C 0.029(3) 0.055(4) 0.055(3) 0.009(3) 0.013(2) 0.008(3)
C0 0.089(5) 0.029(3) 0.071(9) 0.020(4) 0.057(5) 0.029(3)
C73 0.054(6) 0.028(5) 0.122(8) 0.020(5) 0.028(6) 0.021(4)
C75 0.054(6) 0.028(5) 0.122(8) 0.020(5) 0.028(6) 0.021(4)
C77 0.054(6) 0.028(5) 0.122(8) 0.020(5) 0.028(6) 0.021(4)
C76 0.059(9) 0.020(8) 0.172(16) 0.003(10) 0.014(10) 0.007(7)
C74 0.065(9) 0.023(8) 0.120(16) 0.004(10) 0.010(10) 0.019(7)
C02E 0.032(3) 0.042(3) 0.058(3) -0.015(3) 0.016(3) -0.003(2)
C23 0.058(4) 0.035(3) 0.067(4) 0.001(3) 0.037(3) 0.011(3)
C02G 0.073(4) 0.041(4) 0.069(4) 0.004(3) 0.044(3) -0.004(3)
C67 0.021(6) 0.020(6) 0.077(9) -0.003(6) 0.007(6) -0.004(4)
C69 0.011(5) 0.023(6) 0.103(12) -0.004(7) 0.017(7) -0.001(5)
C71 0.037(8) 0.039(8) 0.118(15) -0.028(10) 0.036(9) -0.007(6)
C72 0.051(7) 0.063(8) 0.083(8) -0.012(7) 0.021(6) 0.009(6)
C70 0.066(11) 0.070(12) 0.108(14) 0.027(10) 0.040(10) 0.034(9)
C68 0.018(6) 0.057(10) 0.151(16) 0.023(11) 0.032(8) 0.005(6)
C02J 0.036(3) 0.060(4) 0.045(3) -0.002(3) -0.005(3) -0.007(3)
C02M 0.031(3) 0.062(4) 0.046(3) -0.014(3) 0.014(2) -0.005(3)
C61 0.030(3) 0.035(3) 0.120(6) 0.026(3) 0.030(4) 0.010(2)
C62 0.030(3) 0.035(3) 0.120(6) 0.026(3) 0.030(4) 0.010(2)
C64 0.030(3) 0.035(3) 0.120(6) 0.026(3) 0.030(4) 0.010(2)
C65 0.043(7) 0.045(8) 0.121(12) 0.026(8) 0.026(8) -0.003(6)
C63 0.026(6) 0.039(8) 0.153(13) -0.016(9) 0.024(8) 0.000(6)
C66 0.030(3) 0.035(3) 0.120(6) 0.026(3) 0.030(4) 0.010(2)
C02P 0.066(4) 0.059(4) 0.047(3) 0.001(3) 0.026(3) -0.026(3)
C02Q 0.060(4) 0.062(4) 0.043(3) 0.010(3) -0.001(3) -0.010(3)
C8 0.071(4) 0.049(4) 0.068(4) 0.027(3) 0.035(3) 0.005(3)
C02U 0.069(4) 0.074(5) 0.048(4) 0.009(3) 0.019(3) -0.037(4)
C02W 0.099(6) 0.060(4) 0.048(4) 0.016(3) 0.011(4) -0.017(4)
C10 0.044(3) 0.047(4) 0.072(4) 0.033(3) 0.018(3) 0.010(3)
C9 0.049(3) 0.067(4) 0.073(4) 0.045(4) 0.021(3) 0.006(3)
C030 0.075(4) 0.069(5) 0.062(4) 0.019(3) 0.028(4) -0.001(4)
C036 0.076(5) 0.089(5) 0.059(4) -0.019(4) 0.028(4) -0.016(4)
C03B 0.126(7) 0.112(7) 0.058(5) 0.011(5) 0.037(5) -0.023(6)
C03G 0.124(7) 0.144(9) 0.050(4) -0.018(5) 0.043(5) -0.041(6)
C16 0.089(5) 0.029(3) 0.071(9) 0.020(4) 0.057(5) 0.029(3)
C17 0.092(11) 0.035(8) 0.098(11) 0.020(7) 0.083(10) 0.020(7)
C18 0.085(11) 0.029(7) 0.149(14) 0.035(8) 0.079(11) 0.030(7)
C19 0.112(15) 0.046(10) 0.137(15) 0.030(9) 0.065(13) 0.039(10)
C20 0.138(15) 0.028(9) 0.130(15) 0.011(10) 0.042(13) 0.036(10)
C21 0.123(15) 0.032(9) 0.103(15) 0.003(10) 0.067(13) 0.027(9)
C1A 0.030(3) 0.035(3) 0.120(6) 0.026(3) 0.030(4) 0.010(2)
C1B 0.039(7) 0.046(8) 0.115(11) 0.033(8) 0.031(8) 0.017(6)
C1D 0.072(9) 0.042(8) 0.141(13) 0.030(8) 0.056(9) 0.014(7)
C1E 0.086(10) 0.052(9) 0.174(15) 0.049(10) 0.077(10) 0.047(8)
C1C 0.070(10) 0.034(8) 0.174(15) 0.044(9) 0.072(10) 0.026(7)
C1F 0.030(3) 0.035(3) 0.120(6) 0.026(3) 0.030(4) 0.010(2)
C1G 0.037(4) 0.061(6) 0.078(6) -0.015(5) 0.018(5) 0.011(4)
C1I 0.037(4) 0.061(6) 0.078(6) -0.015(5) 0.018(5) 0.011(4)
C1K 0.037(4) 0.061(6) 0.078(6) -0.015(5) 0.018(5) 0.011(4)
C1L 0.037(4) 0.061(6) 0.078(6) -0.015(5) 0.018(5) 0.011(4)
C1J 0.037(4) 0.061(6) 0.078(6) -0.015(5) 0.018(5) 0.011(4)
C1H 0.037(4) 0.061(6) 0.078(6) -0.015(5) 0.018(5) 0.011(4)

loop_
_atom_type_symbol
_atom_type_description
_atom_type_scat_dispersion_real
_atom_type_scat_dispersion_imag
_atom_type_scat_source
C C 0.0033 0.0016 'International Tables Vol C Tables 4.2.6.8 and 6.1.1.4'
H H 0.0000 0.0000 'International Tables Vol C Tables 4.2.6.8 and 6.1.1.4'
Cl Cl 0.1484 0.1585 'International Tables Vol C Tables 4.2.6.8 and 6.1.1.4'
Ir Ir -1.4442 7.9887 'International Tables Vol C Tables 4.2.6.8 and 6.1.1.4'
N N 0.0061 0.0033 'International Tables Vol C Tables 4.2.6.8 and 6.1.1.4'

loop_
_geom_angle_atom_site_label_1
_geom_angle_atom_site_label_2
_geom_angle_atom_site_label_3
_geom_angle
_geom_angle_site_symmetry_1
_geom_angle_site_symmetry_3
_geom_angle_publ_flag
Cl2 Ir1 Cl1 81.06(3) . . ?
N3 Ir1 Cl1 91.61(9) . . ?
N3 Ir1 Cl2 88.01(10) . . ?
N3 Ir1 N1 176.96(14) . . ?
N3 Ir1 C1 89.39(16) . . ?
N1 Ir1 Cl1 86.26(10) . . ?
N1 Ir1 Cl2 93.79(11) . . ?
C28 Ir1 Cl1 171.75(12) . . ?
C28 Ir1 Cl2 90.82(12) . . ?
C28 Ir1 N3 89.53(15) . . ?
C28 Ir1 N1 92.89(15) . . ?
C28 Ir1 C1 91.01(16) . . ?
C1 Ir1 Cl1 97.17(12) . . ?
C1 Ir1 Cl2 176.81(12) . . ?
C1 Ir1 N1 88.73(16) . . ?
Cl2 Ir2 Cl1 81.06(3) . . ?
N008 Ir2 Cl1 87.44(11) . . ?
N008 Ir2 Cl2 92.63(10) . . ?
N009 Ir2 Cl1 92.35(12) . . ?
N009 Ir2 Cl2 88.19(11) . . ?
N009 Ir2 N008 179.11(16) . . ?
C00I Ir2 Cl1 95.43(14) . . ?
C00I Ir2 Cl2 176.04(13) . . ?
C00I Ir2 N008 89.02(18) . . ?
C00I Ir2 N009 90.13(18) . . ?
C00I Ir2 C00L 90.83(19) . . ?
C00L Ir2 Cl1 173.63(13) . . ?
C00L Ir2 Cl2 92.73(13) . . ?
C00L Ir2 N008 91.48(17) . . ?
C00L Ir2 N009 88.83(18) . . ?
Ir1 Cl1 Ir2 98.44(4) . . ?
Ir2 Cl2 Ir1 99.40(4) . . ?
C42 N3 Ir1 123.3(3) . . ?
C42 N3 C54 107.8(4) . . ?
C54 N3 Ir1 128.9(3) . . ?
C15 N1 Ir1 121.6(3) . . ?
C15 N1 C27 107.7(4) . . ?
C27 N1 Ir1 130.7(3) . . ?
C42 N4 C49 106.8(3) . . ?
C42 N4 C43 128.8(3) . . ?
C49 N4 C43 120.8(3) . . ?
C00K N008 Ir2 130.7(3) . . ?
C00M N008 Ir2 121.7(3) . . ?
C00M N008 C00K 107.5(4) . . ?
C019 N009 Ir2 122.8(3) . . ?
C019 N009 C61 102.4(7) . . ?
C019 N009 C1A 111.3(7) . . ?
C61 N009 Ir2 134.6(6) . . ?
C1A N009 Ir2 125.1(7) . . ?
C00M N00A C00X 107.7(4) . . ?
C00M N00A C55 129.1(5) . . ?
C00M N00A C1M 125.8(12) . . ?
C00X N00A C55 120.8(6) . . ?
C00X N00A C1M 122.7(13) . . ?
N3 C42 N4 110.6(4) . . ?
N3 C42 C41 125.6(4) . . ?
N4 C42 C41 123.7(4) . . ?
C15 N2 C0 129.1(10) . . ?
C15 N2 C16 123.5(10) . . ?
C22 N2 C15 107.6(4) . . ?
C22 N2 C0 118.2(12) . . ?
C22 N2 C16 126.9(11) . . ?
C49 C54 N3 108.0(4) . . ?
C49 C54 C53 120.9(4) . . ?
C53 C54 N3 131.0(4) . . ?
C54 C49 N4 106.7(4) . . ?
C54 C49 C50 122.0(4) . . ?
C50 C49 N4 131.1(4) . . ?
C40 C28 Ir1 120.6(3) . . ?
C29 C28 Ir1 121.7(3) . . ?
C29 C28 C40 117.0(4) . . ?
C49 C50 H50 121.7 . . ?
C51 C50 C49 116.5(4) . . ?
C51 C50 H50 121.7 . . ?
C50 C51 H51 119.5 . . ?
C52 C51 C50 121.0(4) . . ?
C52 C51 H51 119.5 . . ?
C00U C00I Ir2 121.4(3) . . ?
C020 C00I Ir2 121.0(4) . . ?
C020 C00I C00U 117.0(4) . . ?
C48 C43 N4 119.1(4) . . ?
C48 C43 C44 121.1(4) . . ?
C44 C43 N4 119.7(4) . . ?
N008 C00K C00S 131.0(5) . . ?
N008 C00K C00X 108.7(4) . . ?
C00X C00K C00S 120.2(4) . . ?
C014 C00L Ir2 122.0(3) . . ?
C014 C00L C015 117.3(5) . . ?
C015 C00L Ir2 120.0(4) . . ?
N008 C00M N00A 109.8(4) . . ?
N008 C00M C00Y 126.1(5) . . ?
N00A C00M C00Y 123.9(4) . . ?
C54 C53 H53 121.4 . . ?
C52 C53 C54 117.2(4) . . ?
C52 C53 H53 121.4 . . ?
N1 C15 N2 110.5(4) . . ?
N1 C15 C14 126.3(4) . . ?
N2 C15 C14 123.1(4) . . ?
C2 C3 H3 119.6 . . ?
C4 C3 H3 119.6 . . ?
C4 C3 C2 120.7(4) . . ?
C5 C13 C14 118.5(4) . . ?
C1 C13 C5 120.0(4) . . ?
C1 C13 C14 121.6(4) . . ?
C3 C2 H2 119.3 . . ?
C3 C2 C1 121.4(4) . . ?
C1 C2 H2 119.3 . . ?
C00K C00S H00S 121.1 . . ?
C01P C00S C00K 117.8(5) . . ?
C01P C00S H00S 121.1 . . ?
C40 C41 C42 119.6(4) . . ?
C39 C41 C42 119.0(4) . . ?
C39 C41 C40 121.0(4) . . ?
C00I C00U C00Y 121.6(4) . . ?
C00I C00U C022 120.3(5) . . ?
C022 C00U C00Y 118.1(5) . . ?
C40 C32 C33 119.7(4) . . ?
C31 C32 C40 118.9(4) . . ?
C31 C32 C33 121.3(4) . . ?
C28 C40 C41 122.7(4) . . ?
C32 C40 C28 120.2(4) . . ?
C32 C40 C41 117.1(4) . . ?
N00A C00X C00K 106.3(4) . . ?
C00Z C00X N00A 131.3(5) . . ?
C00Z C00X C00K 122.1(5) . . ?
C00U C00Y C00M 119.4(4) . . ?
C01V C00Y C00M 119.1(5) . . ?
C01V C00Y C00U 120.4(5) . . ?
C00X C00Z H00Z 121.5 . . ?
C00X C00Z C01Y 117.1(5) . . ?
C01Y C00Z H00Z 121.5 . . ?
C51 C52 H52 118.8 . . ?
C53 C52 C51 122.3(4) . . ?
C53 C52 H52 118.8 . . ?
N1 C27 C22 107.3(4) . . ?
C26 C27 N1 132.3(4) . . ?
C26 C27 C22 120.4(4) . . ?
C41 C39 H39 118.8 . . ?
C41 C39 C38 122.5(4) . . ?
C38 C39 H39 118.8 . . ?
C13 C5 C6 119.5(4) . . ?
C4 C5 C13 119.3(4) . . ?
C4 C5 C6 121.2(4) . . ?
C00L C014 C01F 120.6(4) . . ?
C00L C014 C01L 122.7(5) . . ?
C01L C014 C01F 116.7(4) . . ?
C00L C015 H015 119.1 . . ?
C02A C015 C00L 121.9(5) . . ?
C02A C015 H015 119.1 . . ?
C32 C31 H31 120.0 . . ?
C30 C31 C32 120.0(4) . . ?
C30 C31 H31 120.0 . . ?
C43 C48 H48 120.4 . . ?
C47 C48 C43 119.1(5) . . ?
C47 C48 H48 120.4 . . ?
C27 C26 H26 121.3 . . ?
C25 C26 C27 117.5(4) . . ?
C25 C26 H26 121.3 . . ?
N009 C019 C01L 126.0(4) . . ?
N009 C019 N01N 110.2(5) . . ?
N01N C019 C01L 123.8(5) . . ?
C13 C1 Ir1 121.2(3) . . ?
C2 C1 Ir1 120.8(3) . . ?
C2 C1 C13 117.5(4) . . ?
C28 C29 H29 118.9 . . ?
C30 C29 C28 122.2(4) . . ?
C30 C29 H29 118.9 . . ?
C13 C14 C15 119.8(4) . . ?
C12 C14 C15 120.1(4) . . ?
C12 C14 C13 119.7(4) . . ?
C43 C44 H44 120.7 . . ?
C45 C44 C43 118.6(5) . . ?
C45 C44 H44 120.7 . . ?
N2 C22 C27 106.8(4) . . ?
N2 C22 C23 130.5(5) . . ?
C23 C22 C27 122.6(5) . . ?
C014 C01F C02C 120.7(5) . . ?
C02G C01F C014 117.7(5) . . ?
C02G C01F C02C 121.6(5) . . ?
C38 C33 C32 119.3(4) . . ?
C34 C33 C32 123.0(4) . . ?
C34 C33 C38 117.7(4) . . ?
C39 C38 C33 119.0(4) . . ?
C37 C38 C39 121.4(4) . . ?
C37 C38 C33 119.6(4) . . ?
C31 C30 C29 120.4(4) . . ?
C31 C30 H30 119.8 . . ?
C29 C30 H30 119.8 . . ?
C7 C6 C5 123.3(4) . . ?
C7 C6 C11 118.0(4) . . ?
C11 C6 C5 118.6(4) . . ?
C3 C4 C5 119.8(4) . . ?
C3 C4 H4 120.1 . . ?
C5 C4 H4 120.1 . . ?
C014 C01L C019 120.3(4) . . ?
C02E C01L C014 121.7(5) . . ?
C02E C01L C019 117.4(5) . . ?
C26 C25 H25 119.1 . . ?
C26 C25 C24 121.8(5) . . ?
C24 C25 H25 119.1 . . ?
C019 N01N C69 129.0(9) . . ?
C019 N01N C1F 104.7(7) . . ?
C019 N01N C1I 126.2(11) . . ?
C66 N01N C019 111.2(8) . . ?
C66 N01N C69 118.0(10) . . ?
C1I N01N C1F 125.6(11) . . ?
C38 C37 H37 119.4 . . ?
C36 C37 C38 121.2(5) . . ?
C36 C37 H37 119.4 . . ?
C00S C01P H01P 119.6 . . ?
C01Y C01P C00S 120.8(5) . . ?
C01Y C01P H01P 119.6 . . ?
C33 C34 H34 119.5 . . ?
C35 C34 C33 121.0(5) . . ?
C35 C34 H34 119.5 . . ?
C34 C35 H35 119.5 . . ?
C34 C35 C36 121.0(5) . . ?
C36 C35 H35 119.5 . . ?
C14 C12 H12 119.0 . . ?
C14 C12 C11 121.9(4) . . ?
C11 C12 H12 119.0 . . ?
C6 C7 H7 119.5 . . ?
C8 C7 C6 121.0(5) . . ?
C8 C7 H7 119.5 . . ?
C00Y C01V H01V 118.7 . . ?
C00Y C01V C01Z 122.5(5) . . ?
C01Z C01V H01V 118.7 . . ?
C01Z C01W C022 120.3(5) . . ?
C01Z C01W C02Q 116.6(5) . . ?
C02Q C01W C022 123.0(5) . . ?
C1N C55 N00A 122.8(5) . . ?
C1N C55 C57 120.0 . . ?
C57 C55 N00A 117.0(5) . . ?
C55 C1N H1N 120.0 . . ?
C1Q C1N C55 120.0 . . ?
C1Q C1N H1N 120.0 . . ?
C1N C1Q H1Q 120.0 . . ?
C1N C1Q C1R 120.0 . . ?
C1R C1Q H1Q 120.0 . . ?
C1Q C1R H1R 120.0 . . ?
C1Q C1R C1P 120.0 . . ?
C1P C1R H1R 120.0 . . ?
C1R C1P H1P 120.0 . . ?
C57 C1P C1R 120.0 . . ?
C57 C1P H1P 120.0 . . ?
C55 C57 H57 120.0 . . ?
C1P C57 C55 120.0 . . ?
C1P C57 H57 120.0 . . ?
C00Z C01Y H01Y 119.0 . . ?
C01P C01Y C00Z 121.9(5) . . ?
C01P C01Y H01Y 119.0 . . ?
C01W C01Z C01V 118.0(5) . . ?
C02P C01Z C01V 120.1(5) . . ?
C02P C01Z C01W 121.6(5) . . ?
C00I C020 H020 119.1 . . ?
C023 C020 C00I 121.7(5) . . ?
C023 C020 H020 119.1 . . ?
C44 C45 H45 120.1 . . ?
C46 C45 C44 119.9(5) . . ?
C46 C45 H45 120.1 . . ?
C00U C022 C01W 119.6(5) . . ?
C02J C022 C00U 119.1(5) . . ?
C02J C022 C01W 121.3(5) . . ?
C020 C023 H023 119.4 . . ?
C02J C023 C020 121.2(5) . . ?
C02J C023 H023 119.4 . . ?
C48 C47 H47 119.9 . . ?
C46 C47 C48 120.1(6) . . ?
C46 C47 H47 119.9 . . ?
C6 C11 C12 119.7(4) . . ?
C10 C11 C6 118.9(5) . . ?
C10 C11 C12 121.4(5) . . ?
C59 C56 H56 120.0 . . ?
C59 C56 C1M 120.0 . . ?
C1M C56 H56 120.0 . . ?
C56 C59 H59 120.0 . . ?
C56 C59 C60 120.0 . . ?
C60 C59 H59 120.0 . . ?
C59 C60 H60 120.0 . . ?
C59 C60 C58 120.0 . . ?
C58 C60 H60 120.0 . . ?
C60 C58 H58 120.0 . . ?
C1O C58 C60 120.0 . . ?
C1O C58 H58 120.0 . . ?
C58 C1O H1O 120.0 . . ?
C58 C1O C1M 120.0 . . ?
C1M C1O H1O 120.0 . . ?
C56 C1M N00A 109.2(13) . . ?
C1O C1M N00A 130.0(14) . . ?
C1O C1M C56 120.0 . . ?
C37 C36 C35 119.4(5) . . ?
C37 C36 H36 120.3 . . ?
C35 C36 H36 120.3 . . ?
C25 C24 H24 119.4 . . ?
C23 C24 C25 121.2(5) . . ?
C23 C24 H24 119.4 . . ?
C45 C46 H46 119.4 . . ?
C47 C46 C45 121.1(5) . . ?
C47 C46 H46 119.4 . . ?
C015 C02A H02A 120.0 . . ?
C02G C02A C015 119.9(5) . . ?
C02G C02A H02A 120.0 . . ?
C01F C02C C02M 119.0(5) . . ?
C030 C02C C01F 123.0(6) . . ?
C030 C02C C02M 118.0(5) . . ?
C73 C0 N2 117.6(12) . . ?
C73 C0 C74 120.0 . . ?
C74 C0 N2 122.1(12) . . ?
C0 C73 H73 120.0 . . ?
C75 C73 C0 120.0 . . ?
C75 C73 H73 120.0 . . ?
C73 C75 H75 120.0 . . ?
C73 C75 C77 120.0 . . ?
C77 C75 H75 120.0 . . ?
C75 C77 H77 120.0 . . ?
C76 C77 C75 120.0 . . ?
C76 C77 H77 120.0 . . ?
C77 C76 H76 120.0 . . ?
C77 C76 C74 120.0 . . ?
C74 C76 H76 120.0 . . ?
C0 C74 H74 120.0 . . ?
C76 C74 C0 120.0 . . ?
C76 C74 H74 120.0 . . ?
C01L C02E H02E 118.8 . . ?
C01L C02E C02M 122.3(5) . . ?
C02M C02E H02E 118.8 . . ?
C22 C23 H23 121.8 . . ?
C24 C23 C22 116.4(5) . . ?
C24 C23 H23 121.8 . . ?
C01F C02G H02G 119.2 . . ?
C02A C02G C01F 121.5(5) . . ?
C02A C02G H02G 119.2 . . ?
C69 C67 H67 120.0 . . ?
C69 C67 C68 120.0 . . ?
C68 C67 H67 120.0 . . ?
C67 C69 N01N 125.8(9) . . ?
C71 C69 N01N 114.2(9) . . ?
C71 C69 C67 120.0 . . ?
C69 C71 H71 120.0 . . ?
C72 C71 C69 120.0 . . ?
C72 C71 H71 120.0 . . ?
C71 C72 H72 120.0 . . ?
C71 C72 C70 120.0 . . ?
C70 C72 H72 120.0 . . ?
C72 C70 H70 120.0 . . ?
C68 C70 C72 120.0 . . ?
C68 C70 H70 120.0 . . ?
C67 C68 H68 120.0 . . ?
C70 C68 C67 120.0 . . ?
C70 C68 H68 120.0 . . ?
C022 C02J H02J 120.1 . . ?
C023 C02J C022 119.8(5) . . ?
C023 C02J H02J 120.1 . . ?
C02E C02M C02C 118.7(5) . . ?
C036 C02M C02C 118.1(6) . . ?
C036 C02M C02E 123.2(6) . . ?
C62 C61 N009 129.4(9) . . ?
C62 C61 C66 120.0 . . ?
C66 C61 N009 110.5(9) . . ?
C61 C62 H62 120.0 . . ?
C64 C62 C61 120.0 . . ?
C64 C62 H62 120.0 . . ?
C62 C64 H64 120.0 . . ?
C62 C64 C65 120.0 . . ?
C65 C64 H64 120.0 . . ?
C64 C65 H65 120.0 . . ?
C63 C65 C64 120.0 . . ?
C63 C65 H65 120.0 . . ?
C65 C63 H63 120.0 . . ?
C65 C63 C66 120.0 . . ?
C66 C63 H63 120.0 . . ?
N01N C66 C61 104.6(10) . . ?
N01N C66 C63 134.7(9) . . ?
C63 C66 C61 120.0 . . ?
C01Z C02P H02P 120.3 . . ?
C02U C02P C01Z 119.3(6) . . ?
C02U C02P H02P 120.3 . . ?
C01W C02Q H02Q 119.2 . . ?
C02W C02Q C01W 121.6(6) . . ?
C02W C02Q H02Q 119.2 . . ?
C7 C8 H8 119.4 . . ?
C7 C8 C9 121.1(5) . . ?
C9 C8 H8 119.4 . . ?
C02P C02U H02U 120.0 . . ?
C02P C02U C02W 119.9(6) . . ?
C02W C02U H02U 120.0 . . ?
C02Q C02W C02U 120.9(6) . . ?
C02Q C02W H02W 119.6 . . ?
C02U C02W H02W 119.6 . . ?
C11 C10 H10 119.2 . . ?
C9 C10 C11 121.7(5) . . ?
C9 C10 H10 119.2 . . ?
C8 C9 H9 120.4 . . ?
C10 C9 C8 119.1(5) . . ?
C10 C9 H9 120.4 . . ?
C02C C030 H030 120.1 . . ?
C03B C030 C02C 119.8(7) . . ?
C03B C030 H030 120.1 . . ?
C02M C036 H036 118.0 . . ?
C03G C036 C02M 123.9(7) . . ?
C03G C036 H036 118.0 . . ?
C030 C03B H03B 119.0 . . ?
C03G C03B C030 122.0(7) . . ?
C03G C03B H03B 119.0 . . ?
C036 C03G C03B 118.2(7) . . ?
C036 C03G H03G 120.9 . . ?
C03B C03G H03G 120.9 . . ?
C17 C16 N2 122.5(13) . . ?
C17 C16 C21 120.0 . . ?
C21 C16 N2 117.2(13) . . ?
C16 C17 H17 120.0 . . ?
C16 C17 C18 120.0 . . ?
C18 C17 H17 120.0 . . ?
C17 C18 H18 120.0 . . ?
C17 C18 C19 120.0 . . ?
C19 C18 H18 120.0 . . ?
C18 C19 H19 120.0 . . ?
C20 C19 C18 120.0 . . ?
C20 C19 H19 120.0 . . ?
C19 C20 H20 120.0 . . ?
C19 C20 C21 120.0 . . ?
C21 C20 H20 120.0 . . ?
C16 C21 H21 120.0 . . ?
C20 C21 C16 120.0 . . ?
C20 C21 H21 120.0 . . ?
N009 C1A C1B 133.2(9) . . ?
N009 C1A C1F 106.7(9) . . ?
C1B C1A C1F 120.0 . . ?
C1A C1B H1B 120.0 . . ?
C1D C1B C1A 120.0 . . ?
C1D C1B H1B 120.0 . . ?
C1B C1D H1D 120.0 . . ?
C1B C1D C1E 120.0 . . ?
C1E C1D H1D 120.0 . . ?
C1D C1E H1E 120.0 . . ?
C1C C1E C1D 120.0 . . ?
C1C C1E H1E 120.0 . . ?
C1E C1C H1C 120.0 . . ?
C1E C1C C1F 120.0 . . ?
C1F C1C H1C 120.0 . . ?
C1A C1F N01N 106.7(8) . . ?
C1C C1F N01N 133.3(8) . . ?
C1C C1F C1A 120.0 . . ?
C1I C1G H1G 120.0 . . ?
C1I C1G C1H 120.0 . . ?
C1H C1G H1G 120.0 . . ?
C1G C1I N01N 114.0(12) . . ?
C1K C1I N01N 125.8(12) . . ?
C1K C1I C1G 120.0 . . ?
C1I C1K H1K 120.0 . . ?
C1L C1K C1I 120.0 . . ?
C1L C1K H1K 120.0 . . ?
C1K C1L H1L 120.0 . . ?
C1K C1L C1J 120.0 . . ?
C1J C1L H1L 120.0 . . ?
C1L C1J H1J 120.0 . . ?
C1H C1J C1L 120.0 . . ?
C1H C1J H1J 120.0 . . ?
C1G C1H H1H 120.0 . . ?
C1J C1H C1G 120.0 . . ?
C1J C1H H1H 120.0 . . ?

loop_
_geom_bond_atom_site_label_1
_geom_bond_atom_site_label_2
_geom_bond_distance
_geom_bond_site_symmetry_2
_geom_bond_publ_flag
Ir1 Cl1 2.5052(10) . ?
Ir1 Cl2 2.4924(11) . ?
Ir1 N3 2.027(3) . ?
Ir1 N1 2.046(4) . ?
Ir1 C28 2.010(4) . ?
Ir1 C1 2.033(5) . ?
Ir2 Cl1 2.5103(11) . ?
Ir2 Cl2 2.4874(10) . ?
Ir2 N008 2.035(4) . ?
Ir2 N009 2.034(4) . ?
Ir2 C00I 2.010(5) . ?
Ir2 C00L 2.011(5) . ?
N3 C42 1.324(5) . ?
N3 C54 1.399(5) . ?
N1 C15 1.320(5) . ?
N1 C27 1.394(6) . ?
N4 C42 1.375(5) . ?
N4 C49 1.404(5) . ?
N4 C43 1.434(5) . ?
N008 C00K 1.389(6) . ?
N008 C00M 1.335(6) . ?
N009 C019 1.320(6) . ?
N009 C61 1.420(7) . ?
N009 C1A 1.382(7) . ?
N00A C00M 1.382(6) . ?
N00A C00X 1.385(6) . ?
N00A C55 1.414(5) . ?
N00A C1M 1.460(11) . ?
C42 C41 1.474(6) . ?
N2 C15 1.381(6) . ?
N2 C22 1.367(6) . ?
N2 C0 1.460(9) . ?
N2 C16 1.445(10) . ?
C54 C49 1.384(6) . ?
C54 C53 1.391(6) . ?
C49 C50 1.392(6) . ?
C28 C40 1.428(6) . ?
C28 C29 1.390(6) . ?
C50 H50 0.9500 . ?
C50 C51 1.391(6) . ?
C51 H51 0.9500 . ?
C51 C52 1.387(6) . ?
C00I C00U 1.420(7) . ?
C00I C020 1.393(7) . ?
C43 C48 1.387(6) . ?
C43 C44 1.391(6) . ?
C00K C00S 1.399(7) . ?
C00K C00X 1.389(6) . ?
C00L C014 1.397(7) . ?
C00L C015 1.413(6) . ?
C00M C00Y 1.461(7) . ?
C53 H53 0.9500 . ?
C53 C52 1.370(6) . ?
C15 C14 1.462(6) . ?
C3 H3 0.9500 . ?
C3 C2 1.388(6) . ?
C3 C4 1.376(6) . ?
C13 C5 1.420(6) . ?
C13 C1 1.413(6) . ?
C13 C14 1.452(6) . ?
C2 H2 0.9500 . ?
C2 C1 1.399(6) . ?
C00S H00S 0.9500 . ?
C00S C01P 1.389(6) . ?
C41 C40 1.456(6) . ?
C41 C39 1.357(6) . ?
C00U C00Y 1.461(7) . ?
C00U C022 1.421(6) . ?
C32 C40 1.416(6) . ?
C32 C31 1.407(6) . ?
C32 C33 1.468(6) . ?
C00X C00Z 1.381(7) . ?
C00Y C01V 1.361(7) . ?
C00Z H00Z 0.9500 . ?
C00Z C01Y 1.386(7) . ?
C52 H52 0.9500 . ?
C27 C26 1.378(6) . ?
C27 C22 1.408(6) . ?
C39 H39 0.9500 . ?
C39 C38 1.406(6) . ?
C5 C6 1.467(6) . ?
C5 C4 1.399(6) . ?
C014 C01F 1.441(7) . ?
C014 C01L 1.431(6) . ?
C015 H015 0.9500 . ?
C015 C02A 1.386(7) . ?
C31 H31 0.9500 . ?
C31 C30 1.374(6) . ?
C48 H48 0.9500 . ?
C48 C47 1.376(7) . ?
C26 H26 0.9500 . ?
C26 C25 1.377(6) . ?
C019 C01L 1.450(7) . ?
C019 N01N 1.381(6) . ?
C29 H29 0.9500 . ?
C29 C30 1.386(6) . ?
C14 C12 1.371(6) . ?
C44 H44 0.9500 . ?
C44 C45 1.389(7) . ?
C22 C23 1.388(7) . ?
C01F C02C 1.443(7) . ?
C01F C02G 1.406(7) . ?
C33 C38 1.412(6) . ?
C33 C34 1.411(6) . ?
C38 C37 1.402(6) . ?
C30 H30 0.9500 . ?
C6 C7 1.402(7) . ?
C6 C11 1.414(6) . ?
C4 H4 0.9500 . ?
C01L C02E 1.380(7) . ?
C25 H25 0.9500 . ?
C25 C24 1.416(7) . ?
N01N C69 1.415(10) . ?
N01N C66 1.274(9) . ?
N01N C1F 1.480(9) . ?
N01N C1I 1.456(10) . ?
C37 H37 0.9500 . ?
C37 C36 1.362(6) . ?
C01P H01P 0.9500 . ?
C01P C01Y 1.384(7) . ?
C34 H34 0.9500 . ?
C34 C35 1.362(7) . ?
C35 H35 0.9500 . ?
C35 C36 1.388(7) . ?
C12 H12 0.9500 . ?
C12 C11 1.418(7) . ?
C7 H7 0.9500 . ?
C7 C8 1.363(7) . ?
C01V H01V 0.9500 . ?
C01V C01Z 1.437(7) . ?
C01W C01Z 1.417(8) . ?
C01W C022 1.459(7) . ?
C01W C02Q 1.420(7) . ?
C55 C1N 1.3900 . ?
C55 C57 1.3900 . ?
C1N H1N 0.9500 . ?
C1N C1Q 1.3900 . ?
C1Q H1Q 0.9500 . ?
C1Q C1R 1.3900 . ?
C1R H1R 0.9500 . ?
C1R C1P 1.3900 . ?
C1P H1P 0.9500 . ?
C1P C57 1.3900 . ?
C57 H57 0.9500 . ?
C01Y H01Y 0.9500 . ?
C01Z C02P 1.416(7) . ?
C020 H020 0.9500 . ?
C020 C023 1.387(7) . ?
C45 H45 0.9500 . ?
C45 C46 1.374(8) . ?
C022 C02J 1.404(7) . ?
C023 H023 0.9500 . ?
C023 C02J 1.361(8) . ?
C47 H47 0.9500 . ?
C47 C46 1.372(9) . ?
C11 C10 1.408(7) . ?
C56 H56 0.9500 . ?
C56 C59 1.3900 . ?
C56 C1M 1.3900 . ?
C59 H59 0.9500 . ?
C59 C60 1.3900 . ?
C60 H60 0.9500 . ?
C60 C58 1.3900 . ?
C58 H58 0.9500 . ?
C58 C1O 1.3900 . ?
C1O H1O 0.9500 . ?
C1O C1M 1.3900 . ?
C36 H36 0.9500 . ?
C24 H24 0.9500 . ?
C24 C23 1.374(7) . ?
C46 H46 0.9500 . ?
C02A H02A 0.9500 . ?
C02A C02G 1.362(8) . ?
C02C C02M 1.444(8) . ?
C02C C030 1.411(8) . ?
C0 C73 1.3900 . ?
C0 C74 1.3900 . ?
C73 H73 0.9500 . ?
C73 C75 1.3900 . ?
C75 H75 0.9500 . ?
C75 C77 1.3900 . ?
C77 H77 0.9500 . ?
C77 C76 1.3900 . ?
C76 H76 0.9500 . ?
C76 C74 1.3900 . ?
C74 H74 0.9500 . ?
C02E H02E 0.9500 . ?
C02E C02M 1.393(8) . ?
C23 H23 0.9500 . ?
C02G H02G 0.9500 . ?
C67 H67 0.9500 . ?
C67 C69 1.3900 . ?
C67 C68 1.3900 . ?
C69 C71 1.3900 . ?
C71 H71 0.9500 . ?
C71 C72 1.3900 . ?
C72 H72 0.9500 . ?
C72 C70 1.3900 . ?
C70 H70 0.9500 . ?
C70 C68 1.3900 . ?
C68 H68 0.9500 . ?
C02J H02J 0.9500 . ?
C02M C036 1.389(8) . ?
C61 C62 1.3900 . ?
C61 C66 1.3900 . ?
C62 H62 0.9500 . ?
C62 C64 1.3900 . ?
C64 H64 0.9500 . ?
C64 C65 1.3900 . ?
C65 H65 0.9500 . ?
C65 C63 1.3900 . ?
C63 H63 0.9500 . ?
C63 C66 1.3900 . ?
C02P H02P 0.9500 . ?
C02P C02U 1.381(8) . ?
C02Q H02Q 0.9500 . ?
C02Q C02W 1.372(8) . ?
C8 H8 0.9500 . ?
C8 C9 1.388(8) . ?
C02U H02U 0.9500 . ?
C02U C02W 1.404(9) . ?
C02W H02W 0.9500 . ?
C10 H10 0.9500 . ?
C10 C9 1.357(7) . ?
C9 H9 0.9500 . ?
C030 H030 0.9500 . ?
C030 C03B 1.403(9) . ?
C036 H036 0.9500 . ?
C036 C03G 1.361(10) . ?
C03B H03B 0.9500 . ?
C03B C03G 1.374(11) . ?
C03G H03G 0.9500 . ?
C16 C17 1.3900 . ?
C16 C21 1.3900 . ?
C17 H17 0.9500 . ?
C17 C18 1.3900 . ?
C18 H18 0.9500 . ?
C18 C19 1.3900 . ?
C19 H19 0.9500 . ?
C19 C20 1.3900 . ?
C20 H20 0.9500 . ?
C20 C21 1.3900 . ?
C21 H21 0.9500 . ?
C1A C1B 1.3900 . ?
C1A C1F 1.3900 . ?
C1B H1B 0.9500 . ?
C1B C1D 1.3900 . ?
C1D H1D 0.9500 . ?
C1D C1E 1.3900 . ?
C1E H1E 0.9500 . ?
C1E C1C 1.3900 . ?
C1C H1C 0.9500 . ?
C1C C1F 1.3900 . ?
C1G H1G 0.9500 . ?
C1G C1I 1.3900 . ?
C1G C1H 1.3900 . ?
C1I C1K 1.3900 . ?
C1K H1K 0.9500 . ?
C1K C1L 1.3900 . ?
C1L H1L 0.9500 . ?
C1L C1J 1.3900 . ?
C1J H1J 0.9500 . ?
C1J C1H 1.3900 . ?
C1H H1H 0.9500 . ?

loop_
_geom_torsion_atom_site_label_1
_geom_torsion_atom_site_label_2
_geom_torsion_atom_site_label_3
_geom_torsion_atom_site_label_4
_geom_torsion
_geom_torsion_site_symmetry_1
_geom_torsion_site_symmetry_2
_geom_torsion_site_symmetry_3
_geom_torsion_site_symmetry_4
_geom_torsion_publ_flag
Ir1 N3 C42 N4 178.1(3) . . . . ?
Ir1 N3 C42 C41 0.1(6) . . . . ?
Ir1 N3 C54 C49 -178.5(3) . . . . ?
Ir1 N3 C54 C53 -2.3(7) . . . . ?
Ir1 N1 C15 N2 179.5(3) . . . . ?
Ir1 N1 C15 C14 1.9(6) . . . . ?
Ir1 N1 C27 C26 -0.5(7) . . . . ?
Ir1 N1 C27 C22 -179.8(3) . . . . ?
Ir1 C28 C40 C41 -23.2(6) . . . . ?
Ir1 C28 C40 C32 157.4(3) . . . . ?
Ir1 C28 C29 C30 -164.5(3) . . . . ?
Ir2 N008 C00K C00S -0.4(7) . . . . ?
Ir2 N008 C00K C00X -176.6(3) . . . . ?
Ir2 N008 C00M N00A 176.8(3) . . . . ?
Ir2 N008 C00M C00Y 1.4(6) . . . . ?
Ir2 N009 C019 C01L -0.5(6) . . . . ?
Ir2 N009 C019 N01N 176.6(3) . . . . ?
Ir2 N009 C61 C62 -6.5(13) . . . . ?
Ir2 N009 C61 C66 176.8(4) . . . . ?
Ir2 N009 C1A C1B 3.2(13) . . . . ?
Ir2 N009 C1A C1F -172.9(4) . . . . ?
Ir2 C00I C00U C00Y -22.0(6) . . . . ?
Ir2 C00I C00U C022 160.1(3) . . . . ?
Ir2 C00I C020 C023 -164.8(4) . . . . ?
Ir2 C00L C014 C01F 158.4(3) . . . . ?
Ir2 C00L C014 C01L -22.1(6) . . . . ?
Ir2 C00L C015 C02A -164.0(4) . . . . ?
N3 C42 C41 C40 31.7(6) . . . . ?
N3 C42 C41 C39 -155.3(4) . . . . ?
N3 C54 C49 N4 0.3(5) . . . . ?
N3 C54 C49 C50 177.2(4) . . . . ?
N3 C54 C53 C52 -177.8(4) . . . . ?
N1 C15 C14 C13 34.7(7) . . . . ?
N1 C15 C14 C12 -153.3(5) . . . . ?
N1 C27 C26 C25 -179.9(4) . . . . ?
N1 C27 C22 N2 -0.4(5) . . . . ?
N1 C27 C22 C23 177.4(4) . . . . ?
N4 C42 C41 C40 -146.0(4) . . . . ?
N4 C42 C41 C39 27.0(6) . . . . ?
N4 C49 C50 C51 177.4(4) . . . . ?
N4 C43 C48 C47 -175.2(4) . . . . ?
N4 C43 C44 C45 176.9(4) . . . . ?
N008 C00K C00S C01P -175.3(5) . . . . ?
N008 C00K C00X N00A 0.7(5) . . . . ?
N008 C00K C00X C00Z 175.3(4) . . . . ?
N008 C00M C00Y C00U 33.7(7) . . . . ?
N008 C00M C00Y C01V -158.1(5) . . . . ?
N009 C019 C01L C014 31.8(7) . . . . ?
N009 C019 C01L C02E -156.5(5) . . . . ?
N009 C019 N01N C69 -152.6(9) . . . . ?
N009 C019 N01N C66 11.6(8) . . . . ?
N009 C019 N01N C1F -6.8(7) . . . . ?
N009 C019 N01N C1I -166.4(10) . . . . ?
N009 C61 C62 C64 -176.3(12) . . . . ?
N009 C61 C66 N01N 5.2(6) . . . . ?
N009 C61 C66 C63 177.0(10) . . . . ?
N009 C1A C1B C1D -175.6(13) . . . . ?
N009 C1A C1F N01N -1.7(6) . . . . ?
N009 C1A C1F C1C 176.7(10) . . . . ?
N00A C00M C00Y C00U -141.0(5) . . . . ?
N00A C00M C00Y C01V 27.2(7) . . . . ?
N00A C00X C00Z C01Y 175.3(5) . . . . ?
N00A C55 C1N C1Q -174.5(9) . . . . ?
N00A C55 C57 C1P 174.8(8) . . . . ?
C42 N3 C54 C49 0.1(5) . . . . ?
C42 N3 C54 C53 176.2(4) . . . . ?
C42 N4 C49 C54 -0.6(4) . . . . ?
C42 N4 C49 C50 -177.1(4) . . . . ?
C42 N4 C43 C48 -143.1(5) . . . . ?
C42 N4 C43 C44 40.7(7) . . . . ?
C42 C41 C40 C28 -18.2(6) . . . . ?
C42 C41 C40 C32 161.1(4) . . . . ?
C42 C41 C39 C38 -170.4(4) . . . . ?
N2 C15 C14 C13 -142.6(5) . . . . ?
N2 C15 C14 C12 29.4(7) . . . . ?
N2 C22 C23 C24 -178.4(5) . . . . ?
N2 C0 C73 C75 -174(2) . . . . ?
N2 C0 C74 C76 174(2) . . . . ?
N2 C16 C17 C18 173(2) . . . . ?
N2 C16 C21 C20 -173.7(19) . . . . ?
C54 N3 C42 N4 -0.5(5) . . . . ?
C54 N3 C42 C41 -178.5(4) . . . . ?
C54 C49 C50 C51 1.3(6) . . . . ?
C54 C53 C52 C51 1.6(7) . . . . ?
C49 N4 C42 N3 0.7(5) . . . . ?
C49 N4 C42 C41 178.8(4) . . . . ?
C49 N4 C43 C48 61.3(6) . . . . ?
C49 N4 C43 C44 -114.9(5) . . . . ?
C49 C54 C53 C52 -2.1(6) . . . . ?
C49 C50 C51 C52 -1.8(7) . . . . ?
C28 C29 C30 C31 4.2(7) . . . . ?
C50 C51 C52 C53 0.4(7) . . . . ?
C00I C00U C00Y C00M -21.6(7) . . . . ?
C00I C00U C00Y C01V 170.3(5) . . . . ?
C00I C00U C022 C01W -171.9(5) . . . . ?
C00I C00U C022 C02J 7.9(7) . . . . ?
C00I C020 C023 C02J 1.6(9) . . . . ?
C43 N4 C42 N3 -157.5(4) . . . . ?
C43 N4 C42 C41 20.5(7) . . . . ?
C43 N4 C49 C54 159.7(4) . . . . ?
C43 N4 C49 C50 -16.8(7) . . . . ?
C43 C48 C47 C46 -2.0(8) . . . . ?
C43 C44 C45 C46 -1.5(8) . . . . ?
C00K N008 C00M N00A 0.4(5) . . . . ?
C00K N008 C00M C00Y -175.0(4) . . . . ?
C00K C00S C01P C01Y -0.6(8) . . . . ?
C00K C00X C00Z C01Y 2.2(8) . . . . ?
C00L C014 C01F C02C -172.1(4) . . . . ?
C00L C014 C01F C02G 9.1(7) . . . . ?
C00L C014 C01L C019 -18.8(7) . . . . ?
C00L C014 C01L C02E 169.9(4) . . . . ?
C00L C015 C02A C02G 1.8(9) . . . . ?
C00M N008 C00K C00S 175.5(5) . . . . ?
C00M N008 C00K C00X -0.7(5) . . . . ?
C00M N00A C00X C00K -0.5(5) . . . . ?
C00M N00A C00X C00Z -174.4(5) . . . . ?
C00M N00A C55 C1N -134.3(5) . . . . ?
C00M N00A C55 C57 51.0(9) . . . . ?
C00M N00A C1M C56 -135.1(9) . . . . ?
C00M N00A C1M C1O 35(3) . . . . ?
C00M C00Y C01V C01Z -163.0(5) . . . . ?
C53 C54 C49 N4 -176.2(4) . . . . ?
C53 C54 C49 C50 0.6(6) . . . . ?
C15 N1 C27 C26 -179.8(5) . . . . ?
C15 N1 C27 C22 0.9(5) . . . . ?
C15 N2 C22 C27 -0.3(5) . . . . ?
C15 N2 C22 C23 -177.8(5) . . . . ?
C15 N2 C0 C73 53.5(19) . . . . ?
C15 N2 C0 C74 -120.1(12) . . . . ?
C15 N2 C16 C17 70.2(17) . . . . ?
C15 N2 C16 C21 -116.3(9) . . . . ?
C15 C14 C12 C11 -167.0(4) . . . . ?
C3 C2 C1 Ir1 -167.2(3) . . . . ?
C3 C2 C1 C13 5.2(6) . . . . ?
C13 C5 C6 C7 176.4(4) . . . . ?
C13 C5 C6 C11 0.1(7) . . . . ?
C13 C5 C4 C3 -2.5(6) . . . . ?
C13 C14 C12 C11 5.0(7) . . . . ?
C2 C3 C4 C5 -5.3(7) . . . . ?
C00S C00K C00X N00A -176.0(4) . . . . ?
C00S C00K C00X C00Z -1.4(8) . . . . ?
C00S C01P C01Y C00Z 1.6(8) . . . . ?
C41 C39 C38 C33 5.4(7) . . . . ?
C41 C39 C38 C37 -176.6(4) . . . . ?
C00U C00I C020 C023 6.3(8) . . . . ?
C00U C00Y C01V C01Z 5.1(8) . . . . ?
C00U C022 C02J C023 0.2(8) . . . . ?
C32 C31 C30 C29 -7.2(7) . . . . ?
C32 C33 C38 C39 -3.7(6) . . . . ?
C32 C33 C38 C37 178.3(4) . . . . ?
C32 C33 C34 C35 -177.4(5) . . . . ?
C40 C28 C29 C30 5.9(6) . . . . ?
C40 C41 C39 C38 2.5(6) . . . . ?
C40 C32 C31 C30 -0.1(7) . . . . ?
C40 C32 C33 C38 -5.7(6) . . . . ?
C40 C32 C33 C34 172.0(4) . . . . ?
C00X N00A C00M N008 0.1(5) . . . . ?
C00X N00A C00M C00Y 175.5(4) . . . . ?
C00X N00A C55 C1N 65.5(7) . . . . ?
C00X N00A C55 C57 -109.2(6) . . . . ?
C00X N00A C1M C56 69.7(14) . . . . ?
C00X N00A C1M C1O -120.2(17) . . . . ?
C00X C00K C00S C01P 0.5(7) . . . . ?
C00X C00Z C01Y C01P -2.3(8) . . . . ?
C00Y C00U C022 C01W 10.1(7) . . . . ?
C00Y C00U C022 C02J -170.0(5) . . . . ?
C00Y C01V C01Z C01W 3.2(8) . . . . ?
C00Y C01V C01Z C02P 177.4(5) . . . . ?
C27 N1 C15 N2 -1.1(5) . . . . ?
C27 N1 C15 C14 -178.7(4) . . . . ?
C27 C26 C25 C24 0.8(6) . . . . ?
C27 C22 C23 C24 4.4(8) . . . . ?
C39 C41 C40 C28 168.9(4) . . . . ?
C39 C41 C40 C32 -11.7(6) . . . . ?
C39 C38 C37 C36 -178.2(5) . . . . ?
C5 C13 C1 Ir1 159.4(3) . . . . ?
C5 C13 C1 C2 -12.9(6) . . . . ?
C5 C13 C14 C15 156.9(4) . . . . ?
C5 C13 C14 C12 -15.1(6) . . . . ?
C5 C6 C7 C8 -171.7(5) . . . . ?
C5 C6 C11 C12 -10.3(7) . . . . ?
C5 C6 C11 C10 173.1(5) . . . . ?
C014 C00L C015 C02A 6.8(8) . . . . ?
C014 C01F C02C C02M -0.6(7) . . . . ?
C014 C01F C02C C030 179.1(5) . . . . ?
C014 C01F C02G C02A -0.2(8) . . . . ?
C014 C01L C02E C02M 4.9(7) . . . . ?
C015 C00L C014 C01F -12.1(7) . . . . ?
C015 C00L C014 C01L 167.3(4) . . . . ?
C015 C02A C02G C01F -5.1(10) . . . . ?
C31 C32 C40 C28 10.4(6) . . . . ?
C31 C32 C40 C41 -169.0(4) . . . . ?
C31 C32 C33 C38 176.4(4) . . . . ?
C31 C32 C33 C34 -5.9(7) . . . . ?
C48 C43 C44 C45 0.8(7) . . . . ?
C48 C47 C46 C45 1.3(9) . . . . ?
C26 C27 C22 N2 -179.7(4) . . . . ?
C26 C27 C22 C23 -1.9(7) . . . . ?
C26 C25 C24 C23 1.8(7) . . . . ?
C019 N009 C61 C62 178.1(7) . . . . ?
C019 N009 C61 C66 1.5(6) . . . . ?
C019 N009 C1A C1B 173.5(7) . . . . ?
C019 N009 C1A C1F -2.6(7) . . . . ?
C019 C01L C02E C02M -166.7(4) . . . . ?
C019 N01N C69 C67 37.5(12) . . . . ?
C019 N01N C69 C71 -140.0(8) . . . . ?
C019 N01N C66 C61 -9.8(6) . . . . ?
C019 N01N C66 C63 -179.8(8) . . . . ?
C019 N01N C1F C1A 5.0(6) . . . . ?
C019 N01N C1F C1C -173.0(8) . . . . ?
C019 N01N C1I C1G 58.7(12) . . . . ?
C019 N01N C1I C1K -126.2(12) . . . . ?
C1 C13 C5 C6 -166.9(4) . . . . ?
C1 C13 C5 C4 11.8(6) . . . . ?
C1 C13 C14 C15 -23.7(6) . . . . ?
C1 C13 C14 C12 164.2(4) . . . . ?
C29 C28 C40 C41 166.3(4) . . . . ?
C29 C28 C40 C32 -13.0(6) . . . . ?
C14 C13 C5 C6 12.4(6) . . . . ?
C14 C13 C5 C4 -168.9(4) . . . . ?
C14 C13 C1 Ir1 -19.9(6) . . . . ?
C14 C13 C1 C2 167.8(4) . . . . ?
C14 C12 C11 C6 7.9(7) . . . . ?
C14 C12 C11 C10 -175.6(5) . . . . ?
C44 C43 C48 C47 0.9(7) . . . . ?
C44 C45 C46 C47 0.5(8) . . . . ?
C22 N2 C15 N1 0.9(5) . . . . ?
C22 N2 C15 C14 178.6(4) . . . . ?
C22 N2 C0 C73 -97.8(13) . . . . ?
C22 N2 C0 C74 88.5(14) . . . . ?
C22 N2 C16 C17 -91.7(15) . . . . ?
C22 N2 C16 C21 81.8(13) . . . . ?
C22 C27 C26 C25 -0.8(6) . . . . ?
C01F C014 C01L C019 160.7(4) . . . . ?
C01F C014 C01L C02E -10.6(7) . . . . ?
C01F C02C C02M C02E -5.4(7) . . . . ?
C01F C02C C02M C036 177.9(5) . . . . ?
C01F C02C C030 C03B -178.4(6) . . . . ?
C33 C32 C40 C28 -167.6(4) . . . . ?
C33 C32 C40 C41 13.0(6) . . . . ?
C33 C32 C31 C30 177.8(4) . . . . ?
C33 C38 C37 C36 -0.2(7) . . . . ?
C33 C34 C35 C36 -1.4(8) . . . . ?
C38 C33 C34 C35 0.4(7) . . . . ?
C38 C37 C36 C35 -0.7(8) . . . . ?
C6 C5 C4 C3 176.1(4) . . . . ?
C6 C7 C8 C9 -2.2(9) . . . . ?
C6 C11 C10 C9 -0.2(9) . . . . ?
C4 C3 C2 C1 3.9(7) . . . . ?
C4 C5 C6 C7 -2.2(7) . . . . ?
C4 C5 C6 C11 -178.6(4) . . . . ?
C01L C014 C01F C02C 8.4(7) . . . . ?
C01L C014 C01F C02G -170.4(4) . . . . ?
C01L C019 N01N C69 24.7(11) . . . . ?
C01L C019 N01N C66 -171.2(7) . . . . ?
C01L C019 N01N C1F 170.5(6) . . . . ?
C01L C019 N01N C1I 10.8(12) . . . . ?
C01L C02E C02M C02C 3.4(7) . . . . ?
C01L C02E C02M C036 179.9(5) . . . . ?
C25 C24 C23 C22 -4.3(8) . . . . ?
N01N C019 C01L C014 -145.0(5) . . . . ?
N01N C019 C01L C02E 26.7(7) . . . . ?
N01N C69 C71 C72 177.7(12) . . . . ?
N01N C1I C1K C1L -174.8(18) . . . . ?
C34 C33 C38 C39 178.5(4) . . . . ?
C34 C33 C38 C37 0.4(7) . . . . ?
C34 C35 C36 C37 1.6(9) . . . . ?
C12 C11 C10 C9 -176.7(6) . . . . ?
C7 C6 C11 C12 173.2(5) . . . . ?
C7 C6 C11 C10 -3.5(7) . . . . ?
C7 C8 C9 C10 -1.5(10) . . . . ?
C01V C01Z C02P C02U -174.2(5) . . . . ?
C01W C01Z C02P C02U -0.2(8) . . . . ?
C01W C022 C02J C023 180.0(5) . . . . ?
C01W C02Q C02W C02U -2.1(10) . . . . ?
C55 N00A C00M N008 -162.1(6) . . . . ?
C55 N00A C00M C00Y 13.3(9) . . . . ?
C55 N00A C00X C00K 163.5(5) . . . . ?
C55 N00A C00X C00Z -10.4(9) . . . . ?
C55 C1N C1Q C1R 0.0 . . . . ?
C1N C55 C57 C1P 0.0 . . . . ?
C1N C1Q C1R C1P 0.0 . . . . ?
C1Q C1R C1P C57 0.0 . . . . ?
C1R C1P C57 C55 0.0 . . . . ?
C57 C55 C1N C1Q 0.0 . . . . ?
C01Z C01W C022 C00U -2.1(7) . . . . ?
C01Z C01W C022 C02J 178.1(5) . . . . ?
C01Z C01W C02Q C02W 1.2(8) . . . . ?
C01Z C02P C02U C02W -0.7(9) . . . . ?
C020 C00I C00U C00Y 167.0(5) . . . . ?
C020 C00I C00U C022 -10.9(7) . . . . ?
C020 C023 C02J C022 -5.0(9) . . . . ?
C022 C00U C00Y C00M 156.3(4) . . . . ?
C022 C00U C00Y C01V -11.8(7) . . . . ?
C022 C01W C01Z C01V -4.7(7) . . . . ?
C022 C01W C01Z C02P -178.8(5) . . . . ?
C022 C01W C02Q C02W 180.0(6) . . . . ?
C11 C6 C7 C8 4.7(8) . . . . ?
C11 C10 C9 C8 2.7(10) . . . . ?
C56 C59 C60 C58 0.0 . . . . ?
C59 C56 C1M N00A 171(2) . . . . ?
C59 C56 C1M C1O 0.0 . . . . ?
C59 C60 C58 C1O 0.0 . . . . ?
C60 C58 C1O C1M 0.0 . . . . ?
C58 C1O C1M N00A -169(3) . . . . ?
C58 C1O C1M C56 0.0 . . . . ?
C1M N00A C00M N008 -158.2(15) . . . . ?
C1M N00A C00M C00Y 17.3(16) . . . . ?
C1M N00A C00X C00K 158.6(12) . . . . ?
C1M N00A C00X C00Z -15.3(14) . . . . ?
C1M C56 C59 C60 0.0 . . . . ?
C02C C01F C02G C02A -179.0(5) . . . . ?
C02C C02M C036 C03G 2.1(10) . . . . ?
C02C C030 C03B C03G -0.9(12) . . . . ?
C0 N2 C15 N1 -152.8(13) . . . . ?
C0 N2 C15 C14 24.9(14) . . . . ?
C0 N2 C22 C27 156.8(10) . . . . ?
C0 N2 C22 C23 -20.8(12) . . . . ?
C0 C73 C75 C77 0.0 . . . . ?
C73 C0 C74 C76 0.0 . . . . ?
C73 C75 C77 C76 0.0 . . . . ?
C75 C77 C76 C74 0.0 . . . . ?
C77 C76 C74 C0 0.0 . . . . ?
C74 C0 C73 C75 0.0 . . . . ?
C02E C02M C036 C03G -174.4(7) . . . . ?
C02G C01F C02C C02M 178.1(5) . . . . ?
C02G C01F C02C C030 -2.1(8) . . . . ?
C67 C69 C71 C72 0.0 . . . . ?
C69 N01N C66 C61 156.3(8) . . . . ?
C69 N01N C66 C63 -13.7(15) . . . . ?
C69 C67 C68 C70 0.0 . . . . ?
C69 C71 C72 C70 0.0 . . . . ?
C71 C72 C70 C68 0.0 . . . . ?
C72 C70 C68 C67 0.0 . . . . ?
C68 C67 C69 N01N -177.4(13) . . . . ?
C68 C67 C69 C71 0.0 . . . . ?
C02M C02C C030 C03B 1.3(9) . . . . ?
C02M C036 C03G C03B -1.7(13) . . . . ?
C61 N009 C019 C01L 175.5(7) . . . . ?
C61 N009 C019 N01N -7.3(7) . . . . ?
C61 C62 C64 C65 0.0 . . . . ?
C62 C61 C66 N01N -171.8(9) . . . . ?
C62 C61 C66 C63 0.0 . . . . ?
C62 C64 C65 C63 0.0 . . . . ?
C64 C65 C63 C66 0.0 . . . . ?
C65 C63 C66 N01N 168.8(12) . . . . ?
C65 C63 C66 C61 0.0 . . . . ?
C66 N01N C69 C67 -125.7(10) . . . . ?
C66 N01N C69 C71 56.8(12) . . . . ?
C66 C61 C62 C64 0.0 . . . . ?
C02P C02U C02W C02Q 1.9(10) . . . . ?
C02Q C01W C01Z C01V 174.1(5) . . . . ?
C02Q C01W C01Z C02P 0.0(8) . . . . ?
C02Q C01W C022 C00U 179.2(5) . . . . ?
C02Q C01W C022 C02J -0.6(8) . . . . ?
C030 C02C C02M C02E 174.8(5) . . . . ?
C030 C02C C02M C036 -1.8(8) . . . . ?
C030 C03B C03G C036 1.1(14) . . . . ?
C16 N2 C15 N1 -163.9(12) . . . . ?
C16 N2 C15 C14 13.7(13) . . . . ?
C16 N2 C22 C27 163.9(11) . . . . ?
C16 N2 C22 C23 -13.7(13) . . . . ?
C16 C17 C18 C19 0.0 . . . . ?
C17 C16 C21 C20 0.0 . . . . ?
C17 C18 C19 C20 0.0 . . . . ?
C18 C19 C20 C21 0.0 . . . . ?
C19 C20 C21 C16 0.0 . . . . ?
C21 C16 C17 C18 0.0 . . . . ?
C1A N009 C019 C01L -171.0(7) . . . . ?
C1A N009 C019 N01N 6.1(8) . . . . ?
C1A C1B C1D C1E 0.0 . . . . ?
C1B C1A C1F N01N -178.3(9) . . . . ?
C1B C1A C1F C1C 0.0 . . . . ?
C1B C1D C1E C1C 0.0 . . . . ?
C1D C1E C1C C1F 0.0 . . . . ?
C1E C1C C1F N01N 177.8(11) . . . . ?
C1E C1C C1F C1A 0.0 . . . . ?
C1F N01N C1I C1G -96.9(12) . . . . ?
C1F N01N C1I C1K 78.2(16) . . . . ?
C1F C1A C1B C1D 0.0 . . . . ?
C1G C1I C1K C1L 0.0 . . . . ?
C1I N01N C1F C1A 164.9(11) . . . . ?
C1I N01N C1F C1C -13.1(16) . . . . ?
C1I C1G C1H C1J 0.0 . . . . ?
C1I C1K C1L C1J 0.0 . . . . ?
C1K C1L C1J C1H 0.0 . . . . ?
C1L C1J C1H C1G 0.0 . . . . ?
C1H C1G C1I N01N 175.4(16) . . . . ?
C1H C1G C1I C1K 0.0 . . . . ?

loop_
_smtbx_masks_void_nr
_smtbx_masks_void_average_x
_smtbx_masks_void_average_y
_smtbx_masks_void_average_z
_smtbx_masks_void_volume
_smtbx_masks_void_count_electrons
_smtbx_masks_void_content
1 -0.989 0.025 -0.582 3516.5 803.8 '36 CH3CN'
